data_7062213
loop_
_publ_author_name
'Parakhin, Vladimir V.'
'Pokhvisneva, Galina V.'
'Ternikova, Tatyana V.'
'Shlykova, Nina I.'
'Samigullina, Aida I.'
'Nikitin, Sergei V.'
'Gordeev, Pavel B.'
'Smirnov, Gennady A.'
'Kon&#x2019;kova, Tatyana S.'
'Lempert, David B.'
'Pivkina, Alla N.'

_publ_section_title
;
 Linking polynitro hexaazaisowurtzitane cages via an N,N'-methylene
 bridge: a promising strategy for designing energetic ensembles of CL-20
 derivatives and adjusting their properties
;
_journal_issue 5
_journal_name_full 'New Journal of Chemistry'
_journal_page_first 2444
_journal_page_last 2455
_journal_paper_doi 10.1039/D2NJ05332B
_journal_volume 47
_journal_year 2023
_chemical_formula_moiety 'C17 H18 N26 O28, 5(C2 H3 N)'
_chemical_formula_sum 'C27 H33 N31 O28'
_chemical_formula_weight 1239.84
_space_group_crystal_system monoclinic
_space_group_IT_number 13
_space_group_name_Hall '-P 2yc'
_space_group_name_H-M_alt 'P 1 2/c 1'
_atom_sites_solution_hydrogens geom
_atom_sites_solution_primary dual
_atom_sites_solution_secondary difmap
_audit_creation_date 2022-09-22
_audit_creation_method
;
Olex2 1.3
(compiled 2019.09.11 svn.r3662 for OlexSys, GUI svn.r5938)
;
_audit_update_record
;
2022-09-22 deposited with the CCDC.	2022-12-09 downloaded from the CCDC.
;
_cell_angle_alpha 90
_cell_angle_beta 103.7058(8)
_cell_angle_gamma 90
_cell_formula_units_Z 8
_cell_length_a 26.0971(2)
_cell_length_b 11.66535(8)
_cell_length_c 36.7954(3)
_cell_measurement_reflns_used 72632
_cell_measurement_temperature 100.1(1)
_cell_measurement_theta_max 77.8210
_cell_measurement_theta_min 2.4130
_cell_volume 10882.72(15)
_computing_cell_refinement 'CrysAlisPro 1.171.42.67a (Rigaku OD, 2022)'
_computing_data_collection 'CrysAlisPro 1.171.42.67a (Rigaku OD, 2022)'
_computing_data_reduction 'CrysAlisPro 1.171.42.67a (Rigaku OD, 2022)'
_computing_molecular_graphics 'Olex2 1.3 (Dolomanov et al., 2009)'
_computing_publication_material 'Olex2 1.3 (Dolomanov et al., 2009)'
_computing_structure_refinement 'ShelXL 2018/3 (Sheldrick, 2015)'
_diffrn_ambient_environment N~2~
_diffrn_ambient_temperature 100.1(1)
_diffrn_detector 'Hybrid Pixel Array Detector'
_diffrn_detector_area_resol_mean 10.0000
_diffrn_detector_type HyPix
_diffrn_measured_fraction_theta_full 0.999
_diffrn_measured_fraction_theta_max 0.990
_diffrn_measurement_details
;
List of Runs (angles in degrees, time in seconds):

  # Type    Start    End  Width  t~exp~   \w     \q     \k     \f   Frames
#--------------------------------------------------------------------------
  1  \w    -63.00  23.00   0.50    0.30    --  -48.70  63.00 -22.00  172
  2  \w   -114.00 -33.00   0.50    0.30    --  -48.70 -63.00-159.00  162
  3  \w     41.00  68.00   0.50    0.30    --   48.70  63.00 -22.00   54
  4  \w      7.00  38.00   0.50    0.30    --   48.70 -63.00-159.00   62
  5  \w   -138.00-113.00   0.50    1.00    --  -86.25 -63.00-159.00   50
  6  \w    -68.00 -43.00   0.50    1.00    --  -86.25  63.00 -22.00   50
  7  \w     93.00 123.00   0.50    1.00    --  107.75  63.00 -22.00   60
  8  \w     37.00  62.00   0.50    1.00    --  107.75 -63.00-159.00   50
  9  \w   -107.00 -77.00   0.50    0.30    --  -48.70-125.00 -90.00   60
 10  \w    -25.00  22.00   0.50    0.30    --  -48.70  19.00 120.00   94
 11  \w    -46.00 -20.00   0.50    1.00    --  -86.25  45.00-180.00   52
 12  \w    -51.00 -26.00   0.50    1.00    --  -86.25  45.00 120.00   50
 13  \w     36.00  61.00   0.50    1.00    --  107.75 -61.00-120.00   50
 14  \w     97.00 133.00   0.50    1.00    --  107.75  44.00  88.45   72
 15  \w    146.00 178.00   0.50    1.00    --  107.75  15.00 -90.00   64
 16  \w     47.00 107.00   0.50    1.00    --  107.75-105.00  67.39  120
 17  \w     42.00 102.00   0.50    1.00    --  107.75 -95.00  30.00  120
 18  \w     47.00  90.00   0.50    1.00    --  107.75 -77.00-120.00   86
 19  \w    104.00 150.00   0.50    1.00    --  107.75  45.00 -30.00   92
 20  \w    121.00 168.00   0.50    1.00    --  107.75 125.00-150.00   94
 21  \w     40.00  71.00   0.50    1.00    --  107.75-108.00 106.23   62
 22  \w    119.00 178.00   0.50    1.00    --  107.75  15.00  60.00  118
 23  \w    126.00 178.00   0.50    1.00    --  107.75  61.00 -90.00  104
 24  \w     44.00  70.00   0.50    1.00    --  107.75 -61.00 -90.00   52
 25  \w     97.00 123.00   0.50    1.00    --  107.75  61.00 -90.00   52
 26  \w     40.00 109.00   0.50    1.00    --  107.75-114.00 -45.37  138
 27  \w     36.00  96.00   0.50    1.00    --  107.75 -93.00-116.93  120
 28  \w     36.00  69.00   0.50    1.00    --  107.75 -77.00 -60.00   66
 29  \w     72.00  98.00   0.50    1.00    --  107.75 -77.00 -60.00   52
 30  \w     99.00 124.00   0.50    1.00    --  107.75  15.00-120.00   50
 31  \w    120.00 157.00   0.50    1.00    --  107.75 101.00 128.85   74
 32  \w     51.00  93.00   0.50    1.00    --  107.75-127.00 -12.71   84
 33  \w     86.00 124.00   0.50    1.00    --  107.75  77.00 150.00   76
 34  \w    136.00 162.00   0.50    1.00    --  107.75  77.00 150.00   52
 35  \w     40.00  92.00   0.50    1.00    --  107.75 -95.00   0.00  104
 36  \w     77.00 104.00   0.50    1.00    --  107.75-108.00 106.23   54
 37  \w     88.00 121.00   0.50    1.00    --  107.75  77.00-180.00   66
 38  \w     41.00  80.00   0.50    1.00    --  107.75 -77.00  30.00   78
 39  \w     38.00  63.00   0.50    1.00    --  107.75 -61.00-180.00   50
 40  \w    134.00 160.00   0.50    1.00    --  107.75  44.00  88.45   52
 41  \w     98.00 175.00   0.50    1.00    --  107.75  30.00-180.00  154
 42  \w    134.00 161.00   0.50    1.00    --  107.75 125.00  30.00   54
 43  \w     51.00  77.00   0.50    1.00    --  107.75 -77.00  60.00   52
 44  \w     39.00  89.00   0.50    1.00    --  107.75 -77.00 150.00  100
 45  \w     45.00  71.00   0.50    1.00    --  107.75 -95.00  90.00   52
 46  \w     41.00  67.00   0.50    1.00    --  107.75-112.00   4.33   52
 47  \w     36.00  66.00   0.50    1.00    --  107.75 -61.00  30.00   60
 48  \w     40.00  66.00   0.50    1.00    --  107.75-125.00 -60.00   52
 49  \w    135.00 175.00   0.50    1.00    --  107.75  45.00-150.00   80
 50  \w    139.00 175.00   0.50    1.00    --  107.75  45.00 120.00   72
 51  \w    149.00 176.00   0.50    1.00    --  107.75 125.00 -30.00   54
 52  \w     95.00 121.00   0.50    1.00    --  107.75  77.00-150.00   52
 53  \w     43.00  69.00   0.50    1.00    --  107.75 -87.00 146.33   52
 54  \w    112.00 138.00   0.50    1.00    --  107.75  15.00 -90.00   52
;
_diffrn_measurement_device 'four-circle diffractometer'
_diffrn_measurement_device_type 'XtaLAB Synergy, Dualflex, HyPix'
_diffrn_measurement_method '\w scans'
_diffrn_orient_matrix_type 'CrysAlisPro convention (1999,Acta A55,543-557)'
_diffrn_orient_matrix_UB_11 -0.0423772000
_diffrn_orient_matrix_UB_12 0.0010744000
_diffrn_orient_matrix_UB_13 -0.0371250000
_diffrn_orient_matrix_UB_21 -0.0292022000
_diffrn_orient_matrix_UB_22 0.0972989000
_diffrn_orient_matrix_UB_23 0.0150090000
_diffrn_orient_matrix_UB_31 0.0323047000
_diffrn_orient_matrix_UB_32 0.0892670000
_diffrn_orient_matrix_UB_33 -0.0159339000
_diffrn_radiation_monochromator mirror
_diffrn_radiation_probe x-ray
_diffrn_radiation_type 'Cu K\a'
_diffrn_radiation_wavelength 1.54184
_diffrn_reflns_av_R_equivalents 0.0523
_diffrn_reflns_av_unetI/netI 0.0346
_diffrn_reflns_Laue_measured_fraction_full 0.999
_diffrn_reflns_Laue_measured_fraction_max 0.990
_diffrn_reflns_limit_h_max 33
_diffrn_reflns_limit_h_min -32
_diffrn_reflns_limit_k_max 14
_diffrn_reflns_limit_k_min -13
_diffrn_reflns_limit_l_max 46
_diffrn_reflns_limit_l_min -46
_diffrn_reflns_number 150991
_diffrn_reflns_point_group_measured_fraction_full 0.999
_diffrn_reflns_point_group_measured_fraction_max 0.990
_diffrn_reflns_theta_full 67.684
_diffrn_reflns_theta_max 77.807
_diffrn_reflns_theta_min 2.472
_diffrn_source 'micro-focus sealed X-ray tube'
_diffrn_source_type 'PhotonJet (Cu) X-ray Source'
_exptl_absorpt_coefficient_mu 1.200
_exptl_absorpt_correction_T_max 1.00000
_exptl_absorpt_correction_T_min 0.68002
_exptl_absorpt_correction_type multi-scan
_exptl_absorpt_process_details
;
CrysAlisPro 1.171.42.67a (Rigaku Oxford Diffraction, 2022)
Empirical absorption correction using spherical harmonics,
implemented in SCALE3 ABSPACK scaling algorithm.
;
_exptl_crystal_colour colorless
_exptl_crystal_density_diffrn 1.513
_exptl_crystal_density_method 'not measured'
_exptl_crystal_description prism
_exptl_crystal_F_000 5088
_exptl_crystal_recrystallization_method 'Re-crystallisation from solvent: acetonitrile'
_exptl_crystal_size_max 0.23
_exptl_crystal_size_mid 0.16
_exptl_crystal_size_min 0.07
_refine_diff_density_max 0.395
_refine_diff_density_min -0.292
_refine_diff_density_rms 0.064
_refine_ls_extinction_method none
_refine_ls_goodness_of_fit_ref 1.044
_refine_ls_hydrogen_treatment constr
_refine_ls_matrix_type full
_refine_ls_number_parameters 1559
_refine_ls_number_reflns 23017
_refine_ls_number_restraints 0
_refine_ls_restrained_S_all 1.044
_refine_ls_R_factor_all 0.0577
_refine_ls_R_factor_gt 0.0519
_refine_ls_shift/su_max 0.001
_refine_ls_shift/su_mean 0.000
_refine_ls_structure_factor_coef Fsqd
_refine_ls_weighting_details 'w=1/[\s^2^(Fo^2^)+(0.0700P)^2^+9.4340P] where P=(Fo^2^+2Fc^2^)/3'
_refine_ls_weighting_scheme calc
_refine_ls_wR_factor_gt 0.1410
_refine_ls_wR_factor_ref 0.1456
_reflns_Friedel_coverage 0.000
_reflns_number_gt 20188
_reflns_number_total 23017
_reflns_threshold_expression 'I > 2\s(I)'
_cod_data_source_file d2nj05332b2.cif
_cod_data_source_block 11
_cod_depositor_comments 'Adding full bibliography for 7062208--7062213.cif.'
_cod_original_cell_volume 10882.72(14)
_cod_database_code 7062213
_shelx_shelxl_version_number 2018/3
_chemical_oxdiff_formula C12H12N12O12
_chemical_oxdiff_usercomment NSV2022
_shelx_space_group_comment
;
The symmetry employed for this shelxl refinement is uniquely defined
by the following loop, which should always be used as a source of
symmetry information in preference to the above space-group names.
They are only intended as comments.
;
_shelx_estimated_absorpt_t_max 0.921
_shelx_estimated_absorpt_t_min 0.770
_reflns_odcompleteness_completeness 93.00
_reflns_odcompleteness_iscentric 1
_reflns_odcompleteness_theta 86.18
_olex2_refinement_description
;
1. Fixed Uiso
 At 1.2 times of:
  All C(H) groups, All C(H,H) groups
 At 1.5 times of:
  All C(H,H,H) groups
2.a Ternary CH refined with riding coordinates:
 C1(H1), C2(H2), C3(H3), C4(H4), C5(H5), C6(H6), C8(H8), C9(H9), C10(H10),
 C11(H11), C12(H12), C13(H13), C18(H18), C19(H19), C20(H20), C21(H21), C22(H22),
  C23(H23), C25(H25), C26(H26), C27(H27), C28(H28), C29(H29), C30(H30)
2.b Secondary CH2 refined with riding coordinates:
 C7(H7A,H7B), C14(H14A,H14B), C16(H16A,H16B), C24(H24A,H24B), C31(H31A,H31B),
 C33(H33A,H33B)
2.c Idealised Me refined as rotating group:
 C61(H61A,H61B,H61C), C63(H63A,H63B,H63C), C65(H65A,H65B,H65C), C67(H67A,H67B,
 H67C), C69(H69A,H69B,H69C), C71(H71A,H71B,H71C), C73(H73A,H73B,H73C), C74(H74A,
 H74B,H74C), C79(H79A,H79B,H79C), C81(H81A,H81B,H81C)
;
_smtbx_masks_void_probe_radius 1.2
_smtbx_masks_void_truncation_radius 1.2
_olex2_submission_special_instructions 'No special instructions were received'
_oxdiff_exptl_absorpt_empirical_details
;
Empirical correction (ABSPACK) includes:
- Absorption correction using spherical harmonics
- Frame scaling
;
_oxdiff_exptl_absorpt_empirical_full_max 1.475
_oxdiff_exptl_absorpt_empirical_full_min 0.597

loop_
_space_group_symop_operation_xyz
'x, y, z'
'-x, y, -z+1/2'
'-x, -y, -z'
'x, -y, z-1/2'

loop_
_atom_site_label
_atom_site_type_symbol
_atom_site_fract_x
_atom_site_fract_y
_atom_site_fract_z
_atom_site_U_iso_or_equiv
_atom_site_adp_type
_atom_site_occupancy
_atom_site_site_symmetry_order
_atom_site_calc_flag
_atom_site_refinement_flags_posn
_atom_site_refinement_flags_adp
_atom_site_refinement_flags_occupancy
_atom_site_disorder_assembly
_atom_site_disorder_group
O1 O 0.80560(5) 0.60646(13) 0.36414(4) 0.0290(3) Uani 1 1 d . . . . .
O2 O 0.78536(5) 0.52330(12) 0.30948(4) 0.0277(3) Uani 1 1 d . . . . .
O3 O 0.79026(6) 0.91653(14) 0.31660(4) 0.0338(3) Uani 1 1 d . . . . .
O4 O 0.78008(5) 0.79429(13) 0.27029(4) 0.0305(3) Uani 1 1 d . . . . .
O5 O 0.59780(5) 0.45897(12) 0.31807(4) 0.0292(3) Uani 1 1 d . . . . .
O6 O 0.65190(6) 0.42279(12) 0.28251(4) 0.0311(3) Uani 1 1 d . . . . .
O7 O 0.56307(6) 0.91531(14) 0.24287(4) 0.0357(3) Uani 1 1 d . . . . .
O8 O 0.62009(6) 0.86156(13) 0.21172(4) 0.0318(3) Uani 1 1 d . . . . .
O9 O 0.47258(6) 0.82541(14) 0.46842(4) 0.0344(3) Uani 1 1 d . . . . .
O10 O 0.40655(6) 0.89919(14) 0.42731(5) 0.0377(4) Uani 1 1 d . . . . .
O11 O 0.42120(6) 0.47657(13) 0.42301(4) 0.0323(3) Uani 1 1 d . . . . .
O12 O 0.36268(6) 0.60415(14) 0.39667(5) 0.0344(3) Uani 1 1 d . . . . .
O13 O 0.43928(6) 1.01319(12) 0.35149(5) 0.0349(3) Uani 1 1 d . . . . .
O14 O 0.51976(6) 0.99646(13) 0.34492(5) 0.0356(3) Uani 1 1 d . . . . .
O15 O 0.38114(5) 0.58489(14) 0.28188(4) 0.0307(3) Uani 1 1 d . . . . .
O16 O 0.45920(6) 0.55526(15) 0.27261(4) 0.0340(3) Uani 1 1 d . . . . .
O17 O 0.74215(9) 1.06941(16) 0.45523(5) 0.0532(5) Uani 1 1 d . . . . .
O18 O 0.81404(7) 0.98856(18) 0.44756(5) 0.0478(4) Uani 1 1 d . . . . .
O19 O 0.74727(8) 0.82146(17) 0.48270(5) 0.0470(4) Uani 1 1 d . . . . .
O20 O 0.75209(6) 0.70148(14) 0.43861(4) 0.0357(3) Uani 1 1 d . . . . .
O21 O 0.65041(6) 0.85718(15) 0.42705(5) 0.0412(4) Uani 1 1 d . . . . .
O22 O 0.66436(7) 1.00094(15) 0.39326(5) 0.0405(4) Uani 1 1 d . . . . .
O23 O 0.65295(7) 0.60648(16) 0.43444(5) 0.0474(4) Uani 1 1 d . . . . .
O24 O 0.60502(6) 0.46001(14) 0.41132(4) 0.0355(3) Uani 1 1 d . . . . .
O25 O 0.65578(7) 0.60036(17) 0.51818(5) 0.0524(5) Uani 1 1 d . . . . .
O26 O 0.59998(7) 0.72395(15) 0.48823(5) 0.0494(5) Uani 1 1 d . . . . .
O27 O 0.64046(7) 0.36774(16) 0.48321(6) 0.0484(4) Uani 1 1 d . . . . .
O28 O 0.57393(7) 0.40415(16) 0.50791(5) 0.0433(4) Uani 1 1 d . . . . .
N1 N 0.73191(6) 0.65491(14) 0.32410(4) 0.0223(3) Uani 1 1 d . . . . .
N2 N 0.71070(6) 0.84849(14) 0.29087(4) 0.0228(3) Uani 1 1 d . . . . .
N3 N 0.64555(6) 0.60144(13) 0.30372(4) 0.0211(3) Uani 1 1 d . . . . .
N4 N 0.62710(6) 0.79478(13) 0.27032(4) 0.0223(3) Uani 1 1 d . . . . .
N5 N 0.71171(6) 0.81894(13) 0.35784(4) 0.0225(3) Uani 1 1 d . . . . .
N6 N 0.61471(6) 0.76457(13) 0.33332(4) 0.0212(3) Uani 1 1 d . . . . .
N7 N 0.77660(6) 0.58907(14) 0.33326(5) 0.0234(3) Uani 1 1 d . . . . .
N8 N 0.76384(6) 0.85241(14) 0.29302(5) 0.0258(3) Uani 1 1 d . . . . .
N9 N 0.63179(6) 0.48531(14) 0.30166(5) 0.0245(3) Uani 1 1 d . . . . .
N10 N 0.60245(6) 0.86417(14) 0.23967(5) 0.0259(3) Uani 1 1 d . . . . .
N11 N 0.45713(6) 0.76518(14) 0.40935(5) 0.0242(3) Uani 1 1 d . . . . .
N12 N 0.43257(6) 0.57444(14) 0.37403(4) 0.0232(3) Uani 1 1 d . . . . .
N13 N 0.47786(6) 0.84037(13) 0.35666(5) 0.0234(3) Uani 1 1 d . . . . .
N14 N 0.45210(6) 0.65083(14) 0.32363(4) 0.0224(3) Uani 1 1 d . . . . .
N15 N 0.52083(6) 0.61275(13) 0.41480(4) 0.0228(3) Uani 1 1 d . . . . .
N16 N 0.54246(6) 0.69204(13) 0.35502(4) 0.0218(3) Uani 1 1 d . . . . .
N17 N 0.44518(7) 0.83722(15) 0.43683(5) 0.0292(4) Uani 1 1 d . . . . .
N18 N 0.40405(6) 0.55049(15) 0.39990(5) 0.0270(3) Uani 1 1 d . . . . .
N19 N 0.47915(7) 0.95905(14) 0.35154(5) 0.0288(3) Uani 1 1 d . . . . .
N20 N 0.42900(6) 0.59015(14) 0.29079(4) 0.0251(3) Uani 1 1 d . . . . .
N21 N 0.76675(8) 0.99511(17) 0.44360(5) 0.0372(4) Uani 1 1 d . . . . .
N22 N 0.74657(7) 0.79587(17) 0.45071(5) 0.0313(4) Uani 1 1 d . . . . .
N23 N 0.67823(7) 0.92018(15) 0.41392(5) 0.0304(4) Uani 1 1 d . . . . .
N24 N 0.61984(7) 0.53376(15) 0.43464(5) 0.0298(4) Uani 1 1 d . . . . .
N25 N 0.61841(7) 0.62889(17) 0.49363(5) 0.0353(4) Uani 1 1 d . . . . .
N26 N 0.60349(7) 0.42423(17) 0.48761(5) 0.0350(4) Uani 1 1 d . . . . .
C1 C 0.69136(7) 0.63511(16) 0.29015(5) 0.0213(3) Uani 1 1 d . . . . .
H1 H 0.701810 0.575328 0.273809 0.026 Uiso 1 1 calc R U . . .
C2 C 0.67976(7) 0.75562(16) 0.26975(5) 0.0219(3) Uani 1 1 d . . . . .
H2 H 0.684621 0.751971 0.243618 0.026 Uiso 1 1 calc R U . . .
C3 C 0.68948(7) 0.88070(16) 0.32390(5) 0.0226(4) Uani 1 1 d . . . . .
H3 H 0.692562 0.965247 0.328375 0.027 Uiso 1 1 calc R U . . .
C4 C 0.63019(7) 0.84555(16) 0.30864(5) 0.0219(3) Uani 1 1 d . . . . .
H4 H 0.607261 0.915147 0.306267 0.026 Uiso 1 1 calc R U . . .
C5 C 0.70729(7) 0.69762(16) 0.35393(5) 0.0218(3) Uani 1 1 d . . . . .
H5 H 0.722970 0.658805 0.378259 0.026 Uiso 1 1 calc R U . . .
C6 C 0.64773(7) 0.66311(15) 0.33925(5) 0.0210(3) Uani 1 1 d . . . . .
H6 H 0.636721 0.610941 0.357589 0.025 Uiso 1 1 calc R U . . .
C7 C 0.55872(7) 0.73467(16) 0.32213(5) 0.0225(4) Uani 1 1 d . . . . .
H7A H 0.537652 0.803002 0.311973 0.027 Uiso 1 1 calc R U . . .
H7B H 0.552936 0.674977 0.302453 0.027 Uiso 1 1 calc R U . . .
C8 C 0.43446(7) 0.79140(16) 0.37004(5) 0.0246(4) Uani 1 1 d . . . . .
H8 H 0.403830 0.845092 0.366727 0.029 Uiso 1 1 calc R U . . .
C9 C 0.41849(7) 0.67238(16) 0.34930(5) 0.0232(4) Uani 1 1 d . . . . .
H9 H 0.380306 0.670891 0.336085 0.028 Uiso 1 1 calc R U . . .
C10 C 0.52737(7) 0.78350(16) 0.37698(5) 0.0225(3) Uani 1 1 d . . . . .
H10 H 0.556456 0.841075 0.383780 0.027 Uiso 1 1 calc R U . . .
C11 C 0.51357(7) 0.73461(16) 0.41333(5) 0.0233(4) Uani 1 1 d . . . . .
H11 H 0.536055 0.771557 0.436121 0.028 Uiso 1 1 calc R U . . .
C12 C 0.50327(7) 0.60346(16) 0.34602(5) 0.0212(3) Uani 1 1 d . . . . .
H12 H 0.515871 0.540820 0.331746 0.025 Uiso 1 1 calc R U . . .
C13 C 0.49061(7) 0.55365(16) 0.38259(5) 0.0221(3) Uani 1 1 d . . . . .
H13 H 0.498218 0.469574 0.384634 0.026 Uiso 1 1 calc R U . . .
C14 C 0.75426(7) 0.86974(17) 0.38590(5) 0.0253(4) Uani 1 1 d . . . . .
H14A H 0.765533 0.942134 0.376102 0.030 Uiso 1 1 calc R U . . .
H14B H 0.784813 0.816898 0.391294 0.030 Uiso 1 1 calc R U . . .
C15 C 0.73678(8) 0.89435(17) 0.42227(6) 0.0273(4) Uani 1 1 d . . . . .
C16 C 0.53194(7) 0.55477(17) 0.45062(5) 0.0247(4) Uani 1 1 d . . . . .
H16A H 0.513777 0.479650 0.447780 0.030 Uiso 1 1 calc R U . . .
H16B H 0.517891 0.600929 0.468652 0.030 Uiso 1 1 calc R U . . .
C17 C 0.59167(8) 0.53603(17) 0.46619(5) 0.0264(4) Uani 1 1 d . . . . .
O31 O 1.08845(5) 0.73918(12) 0.57423(4) 0.0277(3) Uani 1 1 d . . . . .
O32 O 1.14719(5) 0.61630(13) 0.60364(4) 0.0300(3) Uani 1 1 d . . . . .
O33 O 1.09726(6) 0.32739(13) 0.57559(4) 0.0303(3) Uani 1 1 d . . . . .
O34 O 1.03446(6) 0.41085(13) 0.53428(4) 0.0293(3) Uani 1 1 d . . . . .
O35 O 1.13180(5) 0.65450(12) 0.71789(4) 0.0253(3) Uani 1 1 d . . . . .
O36 O 1.05500(5) 0.69369(12) 0.72833(4) 0.0252(3) Uani 1 1 d . . . . .
O37 O 1.06069(6) 0.22287(11) 0.65238(4) 0.0285(3) Uani 1 1 d . . . . .
O38 O 0.98088(6) 0.25198(12) 0.65901(4) 0.0279(3) Uani 1 1 d . . . . .
O39 O 0.70094(6) 0.63196(14) 0.62747(4) 0.0350(3) Uani 1 1 d . . . . .
O40 O 0.71446(6) 0.70611(14) 0.68335(4) 0.0375(4) Uani 1 1 d . . . . .
O41 O 0.72015(6) 0.29665(14) 0.67861(4) 0.0325(3) Uani 1 1 d . . . . .
O42 O 0.72290(5) 0.43416(14) 0.71936(4) 0.0315(3) Uani 1 1 d . . . . .
O43 O 0.90127(6) 0.78951(12) 0.68457(4) 0.0309(3) Uani 1 1 d . . . . .
O44 O 0.84144(6) 0.81591(12) 0.71633(4) 0.0331(3) Uani 1 1 d . . . . .
O45 O 0.94192(5) 0.33158(12) 0.75768(4) 0.0286(3) Uani 1 1 d . . . . .
O46 O 0.88069(5) 0.37708(12) 0.78618(4) 0.0256(3) Uani 1 1 d . . . . .
O47 O 0.93074(6) 0.83682(13) 0.49463(4) 0.0350(3) Uani 1 1 d . . . . .
O48 O 0.86714(7) 0.87468(16) 0.52233(5) 0.0463(4) Uani 1 1 d . . . . .
O49 O 0.90212(6) 0.51519(13) 0.51765(4) 0.0310(3) Uani 1 1 d . . . . .
O50 O 0.84757(6) 0.64265(16) 0.48762(4) 0.0405(4) Uani 1 1 d . . . . .
O51 O 0.90892(6) 0.78232(13) 0.59410(4) 0.0321(3) Uani 1 1 d . . . . .
O52 O 0.85612(6) 0.64091(15) 0.57203(4) 0.0381(4) Uani 1 1 d . . . . .
O53 O 0.86031(7) 0.38444(16) 0.57008(5) 0.0439(4) Uani 1 1 d . . . . .
O54 O 0.84960(7) 0.23794(15) 0.60397(5) 0.0409(4) Uani 1 1 d . . . . .
O55 O 0.75770(6) 0.52918(15) 0.55756(4) 0.0375(3) Uani 1 1 d . . . . .
O56 O 0.76097(9) 0.40787(19) 0.51361(5) 0.0567(5) Uani 1 1 d . . . . .
O57 O 0.77216(10) 0.16258(18) 0.54256(6) 0.0628(6) Uani 1 1 d . . . . .
O58 O 0.69911(8) 0.23581(18) 0.55121(5) 0.0515(5) Uani 1 1 d . . . . .
N31 N 1.07819(6) 0.65759(12) 0.62634(4) 0.0182(3) Uani 1 1 d . . . . .
N32 N 1.04885(6) 0.46564(13) 0.59329(4) 0.0190(3) Uani 1 1 d . . . . .
N33 N 1.05818(6) 0.59135(12) 0.67786(4) 0.0176(3) Uani 1 1 d . . . . .
N34 N 1.02678(6) 0.40088(12) 0.64657(4) 0.0178(3) Uani 1 1 d . . . . .
N35 N 0.98898(6) 0.62621(12) 0.58653(4) 0.0182(3) Uani 1 1 d . . . . .
N36 N 0.96622(6) 0.55832(12) 0.64692(4) 0.0170(3) Uani 1 1 d . . . . .
N37 N 1.10621(6) 0.67105(13) 0.59951(4) 0.0221(3) Uani 1 1 d . . . . .
N38 N 1.06057(6) 0.39425(14) 0.56616(4) 0.0234(3) Uani 1 1 d . . . . .
N39 N 1.08350(6) 0.65311(13) 0.70980(4) 0.0198(3) Uani 1 1 d . . . . .
N40 N 1.02243(6) 0.28309(13) 0.65222(4) 0.0221(3) Uani 1 1 d . . . . .
N41 N 0.77050(6) 0.57523(14) 0.67095(4) 0.0228(3) Uani 1 1 d . . . . .
N42 N 0.79604(6) 0.38153(14) 0.70420(4) 0.0213(3) Uani 1 1 d . . . . .
N43 N 0.85458(6) 0.63988(13) 0.69543(4) 0.0205(3) Uani 1 1 d . . . . .
N44 N 0.87676(6) 0.44742(13) 0.72842(4) 0.0190(3) Uani 1 1 d . . . . .
N45 N 0.79943(6) 0.41647(14) 0.63863(4) 0.0212(3) Uani 1 1 d . . . . .
N46 N 0.89364(6) 0.48489(13) 0.66732(4) 0.0185(3) Uani 1 1 d . . . . .
N47 N 0.72610(6) 0.64462(15) 0.65968(5) 0.0281(3) Uani 1 1 d . . . . .
N48 N 0.74323(6) 0.37083(15) 0.70020(4) 0.0259(3) Uani 1 1 d . . . . .
N49 N 0.86565(7) 0.75770(14) 0.69844(5) 0.0257(3) Uani 1 1 d . . . . .
N50 N 0.90071(6) 0.37800(13) 0.75949(4) 0.0210(3) Uani 1 1 d . . . . .
N51 N 0.90332(7) 0.81658(16) 0.51627(5) 0.0316(4) Uani 1 1 d . . . . .
N52 N 0.88555(6) 0.61230(16) 0.51161(4) 0.0276(3) Uani 1 1 d . . . . .
N53 N 0.89058(6) 0.71013(15) 0.57083(5) 0.0267(3) Uani 1 1 d . . . . .
N54 N 0.83388(7) 0.31749(16) 0.58302(5) 0.0327(4) Uani 1 1 d . . . . .
N55 N 0.76305(7) 0.43555(17) 0.54589(5) 0.0328(4) Uani 1 1 d . . . . .
N56 N 0.74617(9) 0.23414(18) 0.55411(5) 0.0413(5) Uani 1 1 d . . . . .
C18 C 1.07124(7) 0.44162(15) 0.63267(5) 0.0182(3) Uani 1 1 d . . . . .
H18 H 1.100429 0.384097 0.636383 0.022 Uiso 1 1 calc R U . . .
C19 C 1.09036(7) 0.56095(14) 0.65207(5) 0.0178(3) Uani 1 1 d . . . . .
H19 H 1.128677 0.558972 0.664924 0.021 Uiso 1 1 calc R U . . .
C20 C 0.99335(7) 0.50444(15) 0.58897(5) 0.0184(3) Uani 1 1 d . . . . .
H20 H 0.969781 0.467721 0.566593 0.022 Uiso 1 1 calc R U . . .
C21 C 0.97894(7) 0.46235(15) 0.62575(5) 0.0182(3) Uani 1 1 d . . . . .
H21 H 0.948406 0.408214 0.619503 0.022 Uiso 1 1 calc R U . . .
C22 C 1.02090(7) 0.68522(14) 0.61812(5) 0.0175(3) Uani 1 1 d . . . . .
H22 H 1.015376 0.769888 0.615307 0.021 Uiso 1 1 calc R U . . .
C23 C 1.00755(6) 0.64239(14) 0.65523(5) 0.0169(3) Uani 1 1 d . . . . .
H23 H 0.996581 0.708460 0.668971 0.020 Uiso 1 1 calc R U . . .
C24 C 0.94859(7) 0.52138(15) 0.67991(5) 0.0187(3) Uani 1 1 d . . . . .
H24A H 0.951484 0.585387 0.697946 0.022 Uiso 1 1 calc R U . . .
H24B H 0.970655 0.457054 0.692379 0.022 Uiso 1 1 calc R U . . .
C25 C 0.80800(7) 0.59750(16) 0.70618(5) 0.0215(3) Uani 1 1 d . . . . .
H25 H 0.794137 0.653688 0.722018 0.026 Uiso 1 1 calc R U . . .
C26 C 0.82229(7) 0.47775(16) 0.72661(5) 0.0205(3) Uani 1 1 d . . . . .
H26 H 0.814876 0.478185 0.752056 0.025 Uiso 1 1 calc R U . . .
C27 C 0.85769(7) 0.58109(15) 0.66020(5) 0.0191(3) Uani 1 1 d . . . . .
H27 H 0.868907 0.636578 0.642864 0.023 Uiso 1 1 calc R U . . .
C28 C 0.79994(7) 0.53880(16) 0.64289(5) 0.0212(3) Uani 1 1 d . . . . .
H28 H 0.785285 0.576944 0.618279 0.025 Uiso 1 1 calc R U . . .
C29 C 0.87877(7) 0.39907(15) 0.69061(5) 0.0187(3) Uani 1 1 d . . . . .
H29 H 0.904047 0.333343 0.693817 0.022 Uiso 1 1 calc R U . . .
C30 C 0.82131(7) 0.35613(16) 0.67270(5) 0.0204(3) Uani 1 1 d . . . . .
H30 H 0.821291 0.271710 0.667983 0.024 Uiso 1 1 calc R U . . .
C31 C 0.97554(7) 0.68274(16) 0.55052(5) 0.0205(3) Uani 1 1 d . . . . .
H31A H 0.986873 0.634304 0.531758 0.025 Uiso 1 1 calc R U . . .
H31B H 0.994701 0.756509 0.552161 0.025 Uiso 1 1 calc R U . . .
C32 C 0.91575(7) 0.70520(16) 0.53766(5) 0.0234(4) Uani 1 1 d . . . . .
C33 C 0.75765(7) 0.36232(18) 0.61090(5) 0.0245(4) Uani 1 1 d . . . . .
H33A H 0.726393 0.413167 0.605289 0.029 Uiso 1 1 calc R U . . .
H33B H 0.747395 0.289680 0.621158 0.029 Uiso 1 1 calc R U . . .
C34 C 0.77504(8) 0.33724(18) 0.57455(5) 0.0284(4) Uani 1 1 d . . . . .
N60 N -0.00407(10) -0.04447(17) 0.56783(7) 0.0489(5) Uani 1 1 d . . . . .
C60 C 0.03755(10) -0.00908(18) 0.57990(7) 0.0360(5) Uani 1 1 d . . . . .
C61 C 0.08994(10) 0.03525(19) 0.59488(7) 0.0388(5) Uani 1 1 d . . . . .
H61A H 0.096753 0.098665 0.579196 0.058 Uiso 1 1 calc R U . . .
H61B H 0.115867 -0.025720 0.595179 0.058 Uiso 1 1 calc R U . . .
H61C H 0.092762 0.062919 0.620425 0.058 Uiso 1 1 calc R U . . .
N61 N 0.93895(11) -0.10914(18) 0.82928(6) 0.0525(6) Uani 1 1 d . . . . .
C62 C 0.92547(11) -0.04251(19) 0.80653(7) 0.0408(5) Uani 1 1 d . . . . .
C63 C 0.90808(14) 0.0415(2) 0.77727(7) 0.0558(7) Uani 1 1 d . . . . .
H63A H 0.880870 0.090268 0.783606 0.084 Uiso 1 1 calc R U . . .
H63B H 0.893513 0.002237 0.753530 0.084 Uiso 1 1 calc R U . . .
H63C H 0.938094 0.088975 0.774871 0.084 Uiso 1 1 calc R U . . .
N62 N 0.22486(14) 0.8601(2) 0.62671(8) 0.0683(8) Uani 1 1 d . . . . .
C64 C 0.23079(12) 0.8173(2) 0.65545(9) 0.0481(6) Uani 1 1 d . . . . .
C65 C 0.23882(15) 0.7631(3) 0.69179(10) 0.0647(8) Uani 1 1 d . . . . .
H65A H 0.235390 0.679799 0.688615 0.097 Uiso 1 1 calc R U . . .
H65B H 0.212344 0.791131 0.704583 0.097 Uiso 1 1 calc R U . . .
H65C H 0.274172 0.781640 0.706754 0.097 Uiso 1 1 calc R U . . .
N63 N 0.97207(8) 0.24803(15) 0.57227(5) 0.0341(4) Uani 1 1 d . . . . .
C66 C 0.94697(9) 0.20620(17) 0.54621(6) 0.0302(4) Uani 1 1 d . . . . .
C67 C 0.91499(15) 0.1524(3) 0.51274(8) 0.0626(9) Uani 1 1 d . . . . .
H67A H 0.902263 0.211044 0.493673 0.094 Uiso 1 1 calc R U . . .
H67B H 0.884821 0.113650 0.518916 0.094 Uiso 1 1 calc R U . . .
H67C H 0.936364 0.096188 0.503090 0.094 Uiso 1 1 calc R U . . .
N64 N 0.87965(9) 0.11696(17) 0.68985(6) 0.0412(5) Uani 1 1 d . . . . .
C68 C 0.89637(9) 0.07169(18) 0.66779(6) 0.0343(5) Uani 1 1 d . . . . .
C69 C 0.91730(11) 0.0152(2) 0.63909(7) 0.0426(5) Uani 1 1 d . . . . .
H69A H 0.924366 0.072637 0.621444 0.064 Uiso 1 1 calc R U . . .
H69B H 0.891494 -0.040362 0.625677 0.064 Uiso 1 1 calc R U . . .
H69C H 0.950131 -0.024524 0.650826 0.064 Uiso 1 1 calc R U . . .
N65 N 0.74070(17) 0.0874(2) 0.62380(9) 0.0864(11) Uani 1 1 d . . . . .
C70 C 0.74277(14) 0.0528(2) 0.65319(9) 0.0589(8) Uani 1 1 d . . . . .
C71 C 0.74619(15) 0.0096(3) 0.69047(10) 0.0629(8) Uani 1 1 d . . . . .
H71A H 0.750448 -0.073841 0.690629 0.094 Uiso 1 1 calc R U . . .
H71B H 0.713859 0.029139 0.698267 0.094 Uiso 1 1 calc R U . . .
H71C H 0.776575 0.044328 0.707826 0.094 Uiso 1 1 calc R U . . .
N66 N 0.71271(7) 0.43837(16) 0.36775(6) 0.0357(4) Uani 1 1 d . . . . .
C72 C 0.73154(9) 0.40054(19) 0.39629(6) 0.0326(4) Uani 1 1 d . . . . .
C73 C 0.75548(12) 0.3555(3) 0.43308(7) 0.0526(7) Uani 1 1 d . . . . .
H73A H 0.779990 0.293721 0.430832 0.079 Uiso 1 1 calc R U . . .
H73B H 0.727932 0.325459 0.444527 0.079 Uiso 1 1 calc R U . . .
H73C H 0.774718 0.416841 0.448784 0.079 Uiso 1 1 calc R U . . .
N67 N 0.53441(8) -0.01159(17) 0.43162(6) 0.0395(4) Uani 1 1 d . . . . .
C74 C 0.61138(10) 0.0810(3) 0.48050(8) 0.0480(6) Uani 1 1 d . . . . .
H74A H 0.643312 0.080388 0.470862 0.072 Uiso 1 1 calc R U . . .
H74B H 0.617756 0.037677 0.503960 0.072 Uiso 1 1 calc R U . . .
H74C H 0.602161 0.160296 0.485062 0.072 Uiso 1 1 calc R U . . .
C75 C 0.56836(9) 0.02882(18) 0.45332(6) 0.0324(4) Uani 1 1 d . . . . .
N69 N 0.79226(9) 0.80038(18) 0.62664(6) 0.0444(5) Uani 1 1 d . . . . .
C78 C 0.76754(11) 0.8332(2) 0.59918(7) 0.0398(5) Uani 1 1 d . . . . .
C79 C 0.7345(2) 0.8749(3) 0.56428(8) 0.0849(13) Uani 1 1 d . . . . .
H79A H 0.715507 0.810495 0.550107 0.127 Uiso 1 1 calc R U . . .
H79B H 0.756574 0.911985 0.549552 0.127 Uiso 1 1 calc R U . . .
H79C H 0.709085 0.930538 0.569611 0.127 Uiso 1 1 calc R U . . .
N70 N 0.48250(11) 0.71897(19) 0.56571(8) 0.0599(7) Uani 1 1 d . . . . .
C80 C 0.52397(12) 0.7569(2) 0.57331(8) 0.0480(6) Uani 1 1 d . . . . .
C81 C 0.57690(14) 0.8040(3) 0.58391(12) 0.0707(10) Uani 1 1 d . . . . .
H81A H 0.595160 0.789290 0.563971 0.106 Uiso 1 1 calc R U . . .
H81B H 0.596328 0.767577 0.607104 0.106 Uiso 1 1 calc R U . . .
H81C H 0.574954 0.886791 0.587820 0.106 Uiso 1 1 calc R U . . .

loop_
_atom_site_aniso_label
_atom_site_aniso_U_11
_atom_site_aniso_U_22
_atom_site_aniso_U_33
_atom_site_aniso_U_23
_atom_site_aniso_U_13
_atom_site_aniso_U_12
O1 0.0191(6) 0.0370(8) 0.0291(7) 0.0014(6) 0.0024(5) 0.0040(6)
O2 0.0246(7) 0.0303(7) 0.0312(7) 0.0001(6) 0.0125(5) 0.0080(5)
O3 0.0229(7) 0.0412(8) 0.0380(8) -0.0068(7) 0.0085(6) -0.0102(6)
O4 0.0222(7) 0.0381(8) 0.0342(7) -0.0032(6) 0.0126(6) -0.0002(6)
O5 0.0263(7) 0.0282(7) 0.0355(7) -0.0007(6) 0.0118(6) -0.0055(6)
O6 0.0365(8) 0.0251(7) 0.0347(7) -0.0062(6) 0.0143(6) 0.0014(6)
O7 0.0269(7) 0.0406(8) 0.0378(8) 0.0065(7) 0.0038(6) 0.0131(6)
O8 0.0312(7) 0.0374(8) 0.0264(7) 0.0064(6) 0.0061(6) 0.0017(6)
O9 0.0360(8) 0.0387(8) 0.0307(7) -0.0071(6) 0.0120(6) 0.0002(6)
O10 0.0343(8) 0.0361(8) 0.0463(9) -0.0053(7) 0.0165(7) 0.0109(7)
O11 0.0295(7) 0.0325(7) 0.0363(8) 0.0058(6) 0.0106(6) -0.0016(6)
O12 0.0196(7) 0.0418(8) 0.0446(8) 0.0006(7) 0.0134(6) 0.0022(6)
O13 0.0328(8) 0.0237(7) 0.0468(9) -0.0014(6) 0.0068(7) 0.0069(6)
O14 0.0320(8) 0.0277(7) 0.0474(9) 0.0028(6) 0.0103(7) -0.0069(6)
O15 0.0163(6) 0.0436(8) 0.0303(7) -0.0020(6) 0.0018(5) -0.0026(6)
O16 0.0234(7) 0.0514(9) 0.0286(7) -0.0085(7) 0.0088(6) 0.0001(6)
O17 0.0727(13) 0.0452(10) 0.0469(10) -0.0203(8) 0.0245(9) -0.0126(9)
O18 0.0385(9) 0.0677(12) 0.0342(8) -0.0062(8) 0.0028(7) -0.0244(9)
O19 0.0577(11) 0.0555(11) 0.0304(8) 0.0024(7) 0.0158(8) -0.0003(9)
O20 0.0322(8) 0.0348(8) 0.0353(8) 0.0033(6) -0.0016(6) 0.0021(6)
O21 0.0262(7) 0.0473(9) 0.0533(10) 0.0035(8) 0.0158(7) 0.0003(7)
O22 0.0443(9) 0.0397(9) 0.0390(8) 0.0029(7) 0.0127(7) 0.0148(7)
O23 0.0398(9) 0.0517(10) 0.0545(10) -0.0009(8) 0.0192(8) -0.0165(8)
O24 0.0352(8) 0.0356(8) 0.0377(8) -0.0065(7) 0.0125(6) 0.0052(6)
O25 0.0367(9) 0.0572(11) 0.0504(10) -0.0054(9) -0.0152(8) 0.0004(8)
O26 0.0465(10) 0.0348(9) 0.0567(11) -0.0156(8) -0.0079(8) 0.0043(7)
O27 0.0396(9) 0.0429(9) 0.0610(11) 0.0147(8) 0.0083(8) 0.0147(8)
O28 0.0413(9) 0.0539(10) 0.0338(8) 0.0121(7) 0.0070(7) -0.0058(8)
N1 0.0161(7) 0.0255(8) 0.0254(7) 0.0004(6) 0.0055(6) 0.0045(6)
N2 0.0152(7) 0.0255(8) 0.0282(8) 0.0000(6) 0.0063(6) -0.0018(6)
N3 0.0184(7) 0.0213(7) 0.0247(7) -0.0007(6) 0.0069(6) 0.0003(6)
N4 0.0171(7) 0.0242(7) 0.0253(7) 0.0024(6) 0.0045(6) 0.0029(6)
N5 0.0175(7) 0.0238(7) 0.0253(7) -0.0011(6) 0.0035(6) -0.0003(6)
N6 0.0150(7) 0.0228(7) 0.0266(7) 0.0003(6) 0.0066(6) 0.0014(6)
N7 0.0157(7) 0.0259(8) 0.0295(8) 0.0055(6) 0.0070(6) 0.0031(6)
N8 0.0188(7) 0.0288(8) 0.0302(8) 0.0018(7) 0.0067(6) -0.0035(6)
N9 0.0233(8) 0.0225(8) 0.0276(8) -0.0005(6) 0.0060(6) -0.0024(6)
N10 0.0201(7) 0.0273(8) 0.0283(8) 0.0035(6) 0.0018(6) -0.0001(6)
N11 0.0212(7) 0.0239(8) 0.0288(8) -0.0062(6) 0.0087(6) 0.0022(6)
N12 0.0172(7) 0.0252(8) 0.0285(8) 0.0001(6) 0.0078(6) 0.0000(6)
N13 0.0199(7) 0.0180(7) 0.0329(8) 0.0001(6) 0.0072(6) -0.0003(6)
N14 0.0149(7) 0.0257(8) 0.0269(8) -0.0033(6) 0.0054(6) -0.0004(6)
N15 0.0204(7) 0.0227(7) 0.0249(7) -0.0021(6) 0.0044(6) 0.0004(6)
N16 0.0164(7) 0.0235(7) 0.0264(7) -0.0043(6) 0.0071(6) -0.0015(6)
N17 0.0283(8) 0.0265(8) 0.0367(9) -0.0059(7) 0.0156(7) 0.0005(7)
N18 0.0191(7) 0.0294(8) 0.0340(9) -0.0023(7) 0.0094(6) -0.0032(6)
N19 0.0277(8) 0.0224(8) 0.0355(9) -0.0010(7) 0.0058(7) -0.0008(7)
N20 0.0189(7) 0.0302(8) 0.0253(8) -0.0003(6) 0.0037(6) -0.0013(6)
N21 0.0435(11) 0.0416(10) 0.0265(8) -0.0064(8) 0.0082(8) -0.0148(9)
N22 0.0229(8) 0.0418(10) 0.0279(8) 0.0040(7) 0.0038(6) -0.0023(7)
N23 0.0291(9) 0.0326(9) 0.0306(8) -0.0024(7) 0.0090(7) 0.0046(7)
N24 0.0229(8) 0.0323(9) 0.0350(9) 0.0017(7) 0.0084(7) 0.0031(7)
N25 0.0269(9) 0.0406(10) 0.0355(9) -0.0060(8) 0.0017(7) 0.0001(8)
N26 0.0308(9) 0.0382(10) 0.0330(9) 0.0076(8) 0.0018(7) -0.0001(8)
C1 0.0163(8) 0.0247(9) 0.0233(8) 0.0003(7) 0.0054(7) 0.0014(7)
C2 0.0171(8) 0.0240(9) 0.0249(8) 0.0002(7) 0.0059(7) 0.0002(7)
C3 0.0184(8) 0.0232(8) 0.0266(9) 0.0007(7) 0.0061(7) 0.0017(7)
C4 0.0183(8) 0.0211(8) 0.0264(9) -0.0005(7) 0.0054(7) 0.0013(7)
C5 0.0174(8) 0.0240(9) 0.0247(8) -0.0004(7) 0.0064(7) 0.0017(7)
C6 0.0174(8) 0.0210(8) 0.0247(8) -0.0021(7) 0.0056(7) 0.0012(6)
C7 0.0146(8) 0.0277(9) 0.0253(9) -0.0013(7) 0.0048(7) -0.0014(7)
C8 0.0190(8) 0.0229(9) 0.0328(10) -0.0013(7) 0.0083(7) 0.0013(7)
C9 0.0162(8) 0.0251(9) 0.0290(9) -0.0019(7) 0.0070(7) 0.0004(7)
C10 0.0177(8) 0.0227(8) 0.0267(9) -0.0032(7) 0.0048(7) 0.0001(7)
C11 0.0189(8) 0.0234(9) 0.0281(9) -0.0037(7) 0.0068(7) -0.0001(7)
C12 0.0139(8) 0.0224(8) 0.0270(9) -0.0021(7) 0.0041(7) -0.0009(6)
C13 0.0169(8) 0.0236(8) 0.0261(9) -0.0033(7) 0.0058(7) -0.0001(7)
C14 0.0181(8) 0.0295(9) 0.0279(9) -0.0029(7) 0.0048(7) -0.0034(7)
C15 0.0226(9) 0.0295(10) 0.0285(9) -0.0019(8) 0.0036(7) -0.0033(8)
C16 0.0213(9) 0.0289(9) 0.0244(9) -0.0011(7) 0.0061(7) -0.0005(7)
C17 0.0243(9) 0.0277(9) 0.0268(9) 0.0001(8) 0.0053(7) 0.0001(7)
O31 0.0274(7) 0.0298(7) 0.0273(7) 0.0088(6) 0.0090(5) -0.0002(6)
O32 0.0230(7) 0.0345(7) 0.0363(7) 0.0071(6) 0.0145(6) 0.0057(6)
O33 0.0277(7) 0.0317(7) 0.0321(7) -0.0071(6) 0.0087(6) 0.0086(6)
O34 0.0338(7) 0.0361(7) 0.0185(6) -0.0033(5) 0.0070(5) 0.0010(6)
O35 0.0185(6) 0.0312(7) 0.0239(6) -0.0030(5) 0.0003(5) -0.0025(5)
O36 0.0260(6) 0.0304(7) 0.0199(6) -0.0039(5) 0.0065(5) 0.0029(5)
O37 0.0308(7) 0.0203(6) 0.0339(7) 0.0003(5) 0.0066(6) 0.0054(5)
O38 0.0283(7) 0.0232(6) 0.0328(7) 0.0032(5) 0.0086(6) -0.0074(5)
O39 0.0236(7) 0.0470(9) 0.0309(7) 0.0008(6) -0.0008(6) 0.0092(6)
O40 0.0309(8) 0.0446(9) 0.0373(8) -0.0041(7) 0.0086(6) 0.0163(7)
O41 0.0243(7) 0.0417(8) 0.0316(7) -0.0027(6) 0.0065(6) -0.0119(6)
O42 0.0206(6) 0.0502(9) 0.0266(7) -0.0005(6) 0.0112(5) 0.0006(6)
O43 0.0355(8) 0.0241(7) 0.0337(7) 0.0029(6) 0.0095(6) -0.0055(6)
O44 0.0428(8) 0.0240(7) 0.0331(7) -0.0029(6) 0.0103(6) 0.0075(6)
O45 0.0227(7) 0.0328(7) 0.0288(7) 0.0042(6) 0.0030(5) 0.0078(6)
O46 0.0274(7) 0.0310(7) 0.0189(6) 0.0027(5) 0.0062(5) -0.0028(5)
O47 0.0420(8) 0.0357(8) 0.0257(7) 0.0091(6) 0.0047(6) -0.0010(7)
O48 0.0376(9) 0.0438(9) 0.0558(10) 0.0161(8) 0.0073(8) 0.0183(8)
O49 0.0325(7) 0.0314(7) 0.0278(7) -0.0024(6) 0.0045(6) -0.0059(6)
O50 0.0300(8) 0.0526(10) 0.0322(8) 0.0010(7) -0.0062(6) 0.0015(7)
O51 0.0344(8) 0.0312(7) 0.0310(7) -0.0056(6) 0.0083(6) 0.0056(6)
O52 0.0320(8) 0.0489(9) 0.0369(8) -0.0029(7) 0.0154(6) -0.0084(7)
O53 0.0328(8) 0.0517(10) 0.0525(10) 0.0076(8) 0.0208(7) 0.0005(7)
O54 0.0463(9) 0.0416(9) 0.0374(8) 0.0047(7) 0.0148(7) 0.0146(7)
O55 0.0348(8) 0.0447(9) 0.0296(7) 0.0062(7) 0.0006(6) 0.0035(7)
O56 0.0825(15) 0.0664(12) 0.0213(8) -0.0010(8) 0.0127(8) -0.0096(11)
O57 0.0898(16) 0.0498(11) 0.0536(11) -0.0270(9) 0.0267(11) -0.0130(11)
O58 0.0475(11) 0.0640(12) 0.0367(9) -0.0044(8) -0.0024(8) -0.0253(9)
N31 0.0170(7) 0.0194(7) 0.0192(7) 0.0017(5) 0.0064(5) -0.0010(5)
N32 0.0195(7) 0.0202(7) 0.0181(7) -0.0022(5) 0.0063(5) 0.0014(6)
N33 0.0160(7) 0.0180(7) 0.0183(7) -0.0014(5) 0.0034(5) -0.0005(5)
N34 0.0167(7) 0.0153(7) 0.0218(7) 0.0010(5) 0.0049(5) -0.0001(5)
N35 0.0203(7) 0.0168(7) 0.0167(7) 0.0004(5) 0.0028(5) -0.0007(5)
N36 0.0165(6) 0.0176(7) 0.0180(6) -0.0007(5) 0.0063(5) -0.0011(5)
N37 0.0205(7) 0.0236(7) 0.0238(7) 0.0021(6) 0.0087(6) -0.0028(6)
N38 0.0259(8) 0.0232(7) 0.0229(7) -0.0028(6) 0.0097(6) -0.0014(6)
N39 0.0217(7) 0.0196(7) 0.0175(7) 0.0002(5) 0.0033(6) -0.0013(6)
N40 0.0250(8) 0.0183(7) 0.0224(7) -0.0003(6) 0.0048(6) -0.0019(6)
N41 0.0172(7) 0.0297(8) 0.0218(7) 0.0012(6) 0.0049(6) 0.0066(6)
N42 0.0158(7) 0.0271(8) 0.0217(7) 0.0002(6) 0.0058(6) -0.0032(6)
N43 0.0206(7) 0.0194(7) 0.0222(7) 0.0000(6) 0.0067(6) 0.0020(6)
N44 0.0157(7) 0.0226(7) 0.0188(7) 0.0026(6) 0.0045(5) 0.0010(6)
N45 0.0178(7) 0.0260(8) 0.0194(7) -0.0002(6) 0.0034(6) -0.0029(6)
N46 0.0157(7) 0.0205(7) 0.0198(7) 0.0020(6) 0.0054(5) 0.0003(5)
N47 0.0197(7) 0.0334(9) 0.0300(8) 0.0016(7) 0.0035(6) 0.0076(7)
N48 0.0178(7) 0.0372(9) 0.0230(7) 0.0031(7) 0.0053(6) -0.0049(6)
N49 0.0298(8) 0.0196(7) 0.0263(8) 0.0015(6) 0.0036(6) 0.0023(6)
N50 0.0199(7) 0.0204(7) 0.0215(7) 0.0019(6) 0.0023(6) -0.0024(6)
N51 0.0291(9) 0.0324(9) 0.0300(9) 0.0093(7) 0.0003(7) 0.0045(7)
N52 0.0219(8) 0.0382(9) 0.0220(7) 0.0003(7) 0.0035(6) -0.0032(7)
N53 0.0242(8) 0.0311(8) 0.0249(8) 0.0017(7) 0.0062(6) 0.0058(7)
N54 0.0323(9) 0.0385(10) 0.0291(8) -0.0039(7) 0.0108(7) 0.0031(8)
N55 0.0289(9) 0.0461(11) 0.0221(8) 0.0002(7) 0.0035(7) -0.0048(8)
N56 0.0565(13) 0.0405(11) 0.0259(9) -0.0081(8) 0.0080(8) -0.0168(10)
C18 0.0176(8) 0.0183(8) 0.0193(8) -0.0002(6) 0.0055(6) -0.0004(6)
C19 0.0165(7) 0.0178(8) 0.0191(8) 0.0003(6) 0.0042(6) -0.0004(6)
C20 0.0179(8) 0.0186(8) 0.0190(8) -0.0012(6) 0.0049(6) -0.0012(6)
C21 0.0173(8) 0.0188(8) 0.0184(7) 0.0004(6) 0.0042(6) -0.0003(6)
C22 0.0177(8) 0.0175(8) 0.0175(7) -0.0008(6) 0.0043(6) -0.0005(6)
C23 0.0156(7) 0.0174(7) 0.0175(7) 0.0007(6) 0.0037(6) -0.0001(6)
C24 0.0154(8) 0.0231(8) 0.0180(7) 0.0006(6) 0.0052(6) -0.0007(6)
C25 0.0174(8) 0.0263(9) 0.0208(8) 0.0007(7) 0.0050(6) 0.0028(7)
C26 0.0168(8) 0.0254(9) 0.0197(8) -0.0005(7) 0.0052(6) -0.0001(7)
C27 0.0170(8) 0.0212(8) 0.0194(8) 0.0008(6) 0.0048(6) 0.0009(6)
C28 0.0174(8) 0.0255(9) 0.0212(8) 0.0008(7) 0.0059(6) 0.0020(7)
C29 0.0170(8) 0.0196(8) 0.0203(8) -0.0003(6) 0.0059(6) -0.0015(6)
C30 0.0177(8) 0.0242(8) 0.0195(8) 0.0003(7) 0.0048(6) -0.0017(7)
C31 0.0200(8) 0.0239(8) 0.0175(8) 0.0028(7) 0.0043(6) -0.0001(7)
C32 0.0238(9) 0.0261(9) 0.0200(8) 0.0025(7) 0.0049(7) 0.0006(7)
C33 0.0186(8) 0.0329(10) 0.0218(8) -0.0021(7) 0.0043(7) -0.0045(7)
C34 0.0274(10) 0.0353(10) 0.0217(9) -0.0037(8) 0.0041(7) -0.0061(8)
N60 0.0528(13) 0.0252(9) 0.0638(14) 0.0025(9) 0.0042(11) 0.0024(9)
C60 0.0495(14) 0.0215(9) 0.0384(11) 0.0023(8) 0.0133(10) 0.0053(9)
C61 0.0459(13) 0.0288(10) 0.0472(13) 0.0001(9) 0.0218(11) -0.0007(9)
N61 0.0847(18) 0.0308(10) 0.0387(11) 0.0059(9) 0.0083(11) 0.0167(11)
C62 0.0609(15) 0.0275(11) 0.0334(11) -0.0040(9) 0.0100(10) 0.0070(10)
C63 0.085(2) 0.0423(14) 0.0360(13) 0.0068(11) 0.0063(13) 0.0084(14)
N62 0.112(2) 0.0344(12) 0.0592(16) -0.0037(11) 0.0208(16) -0.0055(13)
C64 0.0564(16) 0.0267(11) 0.0657(17) -0.0046(11) 0.0236(13) -0.0086(11)
C65 0.081(2) 0.0470(16) 0.076(2) 0.0125(15) 0.0382(18) -0.0025(15)
N63 0.0384(10) 0.0239(8) 0.0399(10) -0.0053(7) 0.0094(8) -0.0010(7)
C66 0.0391(11) 0.0214(9) 0.0313(10) 0.0024(8) 0.0105(9) -0.0011(8)
C67 0.094(2) 0.0424(14) 0.0379(13) 0.0008(11) -0.0120(14) -0.0124(15)
N64 0.0569(13) 0.0286(9) 0.0405(10) 0.0061(8) 0.0164(9) 0.0086(9)
C68 0.0419(12) 0.0229(9) 0.0379(11) 0.0058(8) 0.0091(9) 0.0012(9)
C69 0.0591(15) 0.0261(10) 0.0473(13) -0.0046(9) 0.0219(12) -0.0035(10)
N65 0.152(3) 0.0350(13) 0.0630(18) -0.0050(13) 0.0072(19) -0.0037(16)
C70 0.080(2) 0.0303(12) 0.0596(18) -0.0051(12) 0.0037(15) 0.0049(13)
C71 0.078(2) 0.0432(15) 0.0673(19) 0.0043(14) 0.0161(16) 0.0164(15)
N66 0.0310(9) 0.0303(9) 0.0470(11) 0.0054(8) 0.0116(8) 0.0041(7)
C72 0.0300(10) 0.0348(11) 0.0374(11) -0.0049(9) 0.0169(9) -0.0014(9)
C73 0.0538(16) 0.0759(19) 0.0317(12) 0.0039(12) 0.0176(11) -0.0024(14)
N67 0.0400(11) 0.0293(9) 0.0496(11) -0.0092(8) 0.0115(9) -0.0014(8)
C74 0.0401(13) 0.0557(15) 0.0480(14) -0.0142(12) 0.0104(11) -0.0019(11)
C75 0.0356(11) 0.0269(10) 0.0384(11) -0.0026(9) 0.0159(9) 0.0002(9)
N69 0.0448(11) 0.0363(10) 0.0514(12) 0.0055(9) 0.0098(10) 0.0108(9)
C78 0.0540(14) 0.0304(11) 0.0380(12) -0.0012(9) 0.0166(11) 0.0009(10)
C79 0.150(4) 0.0578(19) 0.0318(14) -0.0025(13) -0.0078(18) -0.001(2)
N70 0.0550(15) 0.0297(11) 0.0865(19) 0.0027(11) -0.0002(13) 0.0017(10)
C80 0.0576(17) 0.0251(11) 0.0620(16) -0.0042(11) 0.0156(13) 0.0024(11)
C81 0.0610(19) 0.0438(15) 0.116(3) -0.0284(18) 0.038(2) -0.0111(14)

loop_
_atom_type_symbol
_atom_type_description
_atom_type_scat_dispersion_real
_atom_type_scat_dispersion_imag
_atom_type_scat_source
C C 0.0181 0.0091 'International Tables Vol C Tables 4.2.6.8 and 6.1.1.4'
H H 0.0000 0.0000 'International Tables Vol C Tables 4.2.6.8 and 6.1.1.4'
N N 0.0311 0.0180 'International Tables Vol C Tables 4.2.6.8 and 6.1.1.4'
O O 0.0492 0.0322 'International Tables Vol C Tables 4.2.6.8 and 6.1.1.4'

loop_
_geom_angle_atom_site_label_1
_geom_angle_atom_site_label_2
_geom_angle_atom_site_label_3
_geom_angle
_geom_angle_site_symmetry_1
_geom_angle_site_symmetry_3
_geom_angle_publ_flag
N7 N1 C1 121.80(15) . . ?
N7 N1 C5 119.92(15) . . ?
C1 N1 C5 109.58(14) . . ?
N8 N2 C2 118.66(15) . . ?
N8 N2 C3 120.55(15) . . ?
C2 N2 C3 110.73(14) . . ?
N9 N3 C1 117.66(14) . . ?
N9 N3 C6 118.27(14) . . ?
C1 N3 C6 107.99(14) . . ?
N10 N4 C2 114.95(14) . . ?
N10 N4 C4 115.65(14) . . ?
C2 N4 C4 107.14(14) . . ?
C3 N5 C14 119.74(15) . . ?
C5 N5 C3 113.78(15) . . ?
C5 N5 C14 120.50(15) . . ?
C4 N6 C6 112.75(14) . . ?
C4 N6 C7 113.05(14) . . ?
C6 N6 C7 111.48(15) . . ?
O1 N7 O2 126.01(16) . . ?
O1 N7 N1 116.02(15) . . ?
O2 N7 N1 117.85(15) . . ?
O3 N8 O4 126.29(16) . . ?
O3 N8 N2 116.90(16) . . ?
O4 N8 N2 116.76(16) . . ?
O5 N9 N3 115.02(15) . . ?
O6 N9 O5 126.70(16) . . ?
O6 N9 N3 118.14(15) . . ?
O7 N10 O8 126.02(17) . . ?
O7 N10 N4 116.00(16) . . ?
O8 N10 N4 117.78(15) . . ?
N17 N11 C8 118.73(15) . . ?
N17 N11 C11 117.09(15) . . ?
C8 N11 C11 107.89(14) . . ?
N18 N12 C9 119.84(15) . . ?
N18 N12 C13 120.80(15) . . ?
C9 N12 C13 110.71(14) . . ?
N19 N13 C8 118.67(15) . . ?
N19 N13 C10 117.62(15) . . ?
C8 N13 C10 107.95(14) . . ?
N20 N14 C9 116.28(14) . . ?
N20 N14 C12 115.55(14) . . ?
C9 N14 C12 107.61(14) . . ?
C11 N15 C13 113.79(15) . . ?
C11 N15 C16 119.58(15) . . ?
C13 N15 C16 118.65(15) . . ?
C10 N16 C7 112.46(15) . . ?
C12 N16 C7 112.63(14) . . ?
C12 N16 C10 112.67(14) . . ?
O9 N17 O10 126.68(17) . . ?
O9 N17 N11 115.99(16) . . ?
O10 N17 N11 117.13(17) . . ?
O11 N18 O12 126.61(17) . . ?
O11 N18 N12 117.33(16) . . ?
O12 N18 N12 116.02(17) . . ?
O13 N19 O14 126.55(17) . . ?
O13 N19 N13 117.78(16) . . ?
O14 N19 N13 115.45(16) . . ?
O15 N20 O16 126.32(17) . . ?
O15 N20 N14 117.45(15) . . ?
O16 N20 N14 115.99(15) . . ?
O17 N21 C15 118.84(19) . . ?
O18 N21 O17 127.7(2) . . ?
O18 N21 C15 113.45(19) . . ?
O19 N22 C15 116.12(18) . . ?
O20 N22 O19 127.39(19) . . ?
O20 N22 C15 116.49(16) . . ?
O21 N23 C15 117.98(17) . . ?
O22 N23 O21 127.18(19) . . ?
O22 N23 C15 114.78(17) . . ?
O23 N24 C17 117.95(18) . . ?
O24 N24 O23 126.92(19) . . ?
O24 N24 C17 115.08(17) . . ?
O25 N25 C17 117.32(19) . . ?
O26 N25 O25 126.6(2) . . ?
O26 N25 C17 116.10(17) . . ?
O27 N26 O28 128.2(2) . . ?
O27 N26 C17 117.97(18) . . ?
O28 N26 C17 113.82(18) . . ?
N1 C1 N3 103.80(14) . . ?
N1 C1 H1 112.4 . . ?
N1 C1 C2 106.52(14) . . ?
N3 C1 H1 112.4 . . ?
N3 C1 C2 108.72(14) . . ?
C2 C1 H1 112.4 . . ?
N2 C2 C1 112.67(15) . . ?
N2 C2 H2 111.3 . . ?
N4 C2 N2 99.47(14) . . ?
N4 C2 C1 110.27(14) . . ?
N4 C2 H2 111.3 . . ?
C1 C2 H2 111.3 . . ?
N2 C3 H3 110.5 . . ?
N2 C3 C4 99.60(14) . . ?
N5 C3 N2 115.34(15) . . ?
N5 C3 H3 110.5 . . ?
N5 C3 C4 109.87(15) . . ?
C4 C3 H3 110.5 . . ?
N4 C4 C3 105.41(14) . . ?
N4 C4 H4 109.7 . . ?
N6 C4 N4 111.81(15) . . ?
N6 C4 C3 110.33(15) . . ?
N6 C4 H4 109.7 . . ?
C3 C4 H4 109.7 . . ?
N1 C5 H5 110.7 . . ?
N1 C5 C6 103.06(14) . . ?
N5 C5 N1 111.68(15) . . ?
N5 C5 H5 110.7 . . ?
N5 C5 C6 109.81(14) . . ?
C6 C5 H5 110.7 . . ?
N3 C6 C5 104.81(13) . . ?
N3 C6 H6 110.0 . . ?
N6 C6 N3 111.49(15) . . ?
N6 C6 C5 110.29(14) . . ?
N6 C6 H6 110.0 . . ?
C5 C6 H6 110.0 . . ?
N6 C7 H7A 110.0 . . ?
N6 C7 H7B 110.0 . . ?
N16 C7 N6 108.34(14) . . ?
N16 C7 H7A 110.0 . . ?
N16 C7 H7B 110.0 . . ?
H7A C7 H7B 108.4 . . ?
N11 C8 H8 112.1 . . ?
N11 C8 C9 106.92(15) . . ?
N13 C8 N11 104.62(15) . . ?
N13 C8 H8 112.1 . . ?
N13 C8 C9 108.46(15) . . ?
C9 C8 H8 112.1 . . ?
N12 C9 N14 99.71(14) . . ?
N12 C9 C8 112.77(15) . . ?
N12 C9 H9 111.5 . . ?
N14 C9 C8 109.41(14) . . ?
N14 C9 H9 111.5 . . ?
C8 C9 H9 111.5 . . ?
N13 C10 H10 110.1 . . ?
N13 C10 C11 104.04(14) . . ?
N16 C10 N13 111.54(15) . . ?
N16 C10 H10 110.1 . . ?
N16 C10 C11 110.79(15) . . ?
C11 C10 H10 110.1 . . ?
N11 C11 C10 104.48(15) . . ?
N11 C11 H11 110.5 . . ?
N15 C11 N11 111.12(15) . . ?
N15 C11 C10 109.68(15) . . ?
N15 C11 H11 110.5 . . ?
C10 C11 H11 110.5 . . ?
N14 C12 H12 110.0 . . ?
N14 C12 C13 105.46(13) . . ?
N16 C12 N14 110.76(15) . . ?
N16 C12 H12 110.0 . . ?
N16 C12 C13 110.58(15) . . ?
C13 C12 H12 110.0 . . ?
N12 C13 C12 99.66(14) . . ?
N12 C13 H13 110.4 . . ?
N15 C13 N12 115.36(15) . . ?
N15 C13 C12 110.11(15) . . ?
N15 C13 H13 110.4 . . ?
C12 C13 H13 110.4 . . ?
N5 C14 H14A 109.4 . . ?
N5 C14 H14B 109.4 . . ?
N5 C14 C15 111.10(15) . . ?
H14A C14 H14B 108.0 . . ?
C15 C14 H14A 109.4 . . ?
C15 C14 H14B 109.4 . . ?
N21 C15 N22 104.15(16) . . ?
N21 C15 C14 111.71(16) . . ?
N22 C15 C14 114.67(17) . . ?
N23 C15 N21 108.73(17) . . ?
N23 C15 N22 106.53(15) . . ?
N23 C15 C14 110.66(16) . . ?
N15 C16 H16A 109.3 . . ?
N15 C16 H16B 109.3 . . ?
N15 C16 C17 111.77(15) . . ?
H16A C16 H16B 107.9 . . ?
C17 C16 H16A 109.3 . . ?
C17 C16 H16B 109.3 . . ?
N24 C17 N25 106.83(16) . . ?
N24 C17 N26 107.89(16) . . ?
N24 C17 C16 110.41(15) . . ?
N25 C17 C16 114.01(16) . . ?
N26 C17 N25 105.11(16) . . ?
N26 C17 C16 112.19(16) . . ?
N37 N31 C19 119.03(14) . . ?
N37 N31 C22 120.71(14) . . ?
C19 N31 C22 110.68(13) . . ?
N38 N32 C18 119.70(14) . . ?
N38 N32 C20 118.68(14) . . ?
C18 N32 C20 108.39(13) . . ?
N39 N33 C19 116.25(13) . . ?
N39 N33 C23 115.91(13) . . ?
C19 N33 C23 107.61(13) . . ?
N40 N34 C18 118.23(14) . . ?
N40 N34 C21 117.59(14) . . ?
C18 N34 C21 107.70(13) . . ?
C20 N35 C22 113.85(14) . . ?
C20 N35 C31 120.66(14) . . ?
C22 N35 C31 119.43(14) . . ?
C21 N36 C24 112.12(13) . . ?
C23 N36 C21 112.75(13) . . ?
C23 N36 C24 113.13(13) . . ?
O31 N37 N31 116.76(15) . . ?
O32 N37 O31 126.41(15) . . ?
O32 N37 N31 116.80(15) . . ?
O33 N38 O34 126.50(16) . . ?
O33 N38 N32 118.08(15) . . ?
O34 N38 N32 115.25(15) . . ?
O35 N39 N33 117.61(14) . . ?
O36 N39 O35 126.08(15) . . ?
O36 N39 N33 116.09(14) . . ?
O37 N40 O38 126.30(16) . . ?
O37 N40 N34 118.13(15) . . ?
O38 N40 N34 115.39(15) . . ?
N47 N41 C25 119.95(15) . . ?
N47 N41 C28 119.28(14) . . ?
C25 N41 C28 108.76(14) . . ?
N48 N42 C26 117.37(15) . . ?
N48 N42 C30 121.45(14) . . ?
C26 N42 C30 110.84(13) . . ?
N49 N43 C25 118.83(14) . . ?
N49 N43 C27 117.90(14) . . ?
C25 N43 C27 107.64(14) . . ?
N50 N44 C26 114.57(13) . . ?
N50 N44 C29 115.03(13) . . ?
C26 N44 C29 107.19(13) . . ?
C28 N45 C33 119.74(15) . . ?
C30 N45 C28 113.66(14) . . ?
C30 N45 C33 118.62(15) . . ?
C27 N46 C24 112.14(14) . . ?
C29 N46 C24 113.52(14) . . ?
C29 N46 C27 113.29(14) . . ?
O39 N47 O40 126.62(17) . . ?
O39 N47 N41 115.91(16) . . ?
O40 N47 N41 117.30(16) . . ?
O41 N48 N42 117.63(16) . . ?
O42 N48 O41 125.63(16) . . ?
O42 N48 N42 116.70(16) . . ?
O43 N49 O44 126.84(17) . . ?
O43 N49 N43 115.35(15) . . ?
O44 N49 N43 117.64(16) . . ?
O45 N50 N44 115.78(14) . . ?
O46 N50 O45 126.36(16) . . ?
O46 N50 N44 117.63(14) . . ?
O47 N51 O48 127.72(18) . . ?
O47 N51 C32 114.92(17) . . ?
O48 N51 C32 117.36(17) . . ?
O49 N52 C32 115.89(15) . . ?
O50 N52 O49 126.84(18) . . ?
O50 N52 C32 117.27(17) . . ?
O51 N53 O52 127.24(17) . . ?
O51 N53 C32 114.80(16) . . ?
O52 N53 C32 117.91(16) . . ?
O53 N54 O54 127.2(2) . . ?
O53 N54 C34 117.79(18) . . ?
O54 N54 C34 114.94(18) . . ?
O55 N55 O56 127.6(2) . . ?
O55 N55 C34 117.21(16) . . ?
O56 N55 C34 115.15(19) . . ?
O57 N56 C34 117.7(2) . . ?
O58 N56 O57 128.4(2) . . ?
O58 N56 C34 113.9(2) . . ?
N32 C18 H18 112.2 . . ?
N32 C18 C19 106.71(13) . . ?
N34 C18 N32 104.33(14) . . ?
N34 C18 H18 112.2 . . ?
N34 C18 C19 108.67(13) . . ?
C19 C18 H18 112.2 . . ?
N31 C19 C18 112.87(13) . . ?
N31 C19 H19 111.4 . . ?
N33 C19 N31 99.48(13) . . ?
N33 C19 C18 109.78(13) . . ?
N33 C19 H19 111.4 . . ?
C18 C19 H19 111.4 . . ?
N32 C20 H20 110.5 . . ?
N32 C20 C21 103.82(13) . . ?
N35 C20 N32 111.75(14) . . ?
N35 C20 H20 110.5 . . ?
N35 C20 C21 109.55(14) . . ?
C21 C20 H20 110.5 . . ?
N34 C21 C20 104.62(13) . . ?
N34 C21 H21 109.9 . . ?
N36 C21 N34 111.59(14) . . ?
N36 C21 C20 110.80(14) . . ?
N36 C21 H21 109.9 . . ?
C20 C21 H21 109.9 . . ?
N31 C22 H22 110.4 . . ?
N31 C22 C23 100.01(13) . . ?
N35 C22 N31 115.02(14) . . ?
N35 C22 H22 110.4 . . ?
N35 C22 C23 110.25(13) . . ?
C23 C22 H22 110.4 . . ?
N33 C23 C22 105.07(13) . . ?
N33 C23 H23 110.1 . . ?
N36 C23 N33 111.33(13) . . ?
N36 C23 C22 110.03(13) . . ?
N36 C23 H23 110.1 . . ?
C22 C23 H23 110.1 . . ?
N36 C24 N46 107.52(13) . . ?
N36 C24 H24A 110.2 . . ?
N36 C24 H24B 110.2 . . ?
N46 C24 H24A 110.2 . . ?
N46 C24 H24B 110.2 . . ?
H24A C24 H24B 108.5 . . ?
N41 C25 N43 104.40(14) . . ?
N41 C25 H25 112.2 . . ?
N41 C25 C26 107.36(15) . . ?
N43 C25 H25 112.2 . . ?
N43 C25 C26 108.10(14) . . ?
C26 C25 H25 112.2 . . ?
N42 C26 C25 112.46(14) . . ?
N42 C26 H26 111.3 . . ?
N44 C26 N42 99.30(14) . . ?
N44 C26 C25 110.72(14) . . ?
N44 C26 H26 111.3 . . ?
C25 C26 H26 111.3 . . ?
N43 C27 H27 110.0 . . ?
N43 C27 C28 104.67(13) . . ?
N46 C27 N43 111.55(14) . . ?
N46 C27 H27 110.0 . . ?
N46 C27 C28 110.41(14) . . ?
C28 C27 H27 110.0 . . ?
N41 C28 C27 103.45(14) . . ?
N41 C28 H28 110.6 . . ?
N45 C28 N41 111.52(15) . . ?
N45 C28 C27 109.86(14) . . ?
N45 C28 H28 110.6 . . ?
C27 C28 H28 110.6 . . ?
N44 C29 H29 110.0 . . ?
N44 C29 C30 105.47(13) . . ?
N46 C29 N44 111.31(14) . . ?
N46 C29 H29 110.0 . . ?
N46 C29 C30 109.86(14) . . ?
C30 C29 H29 110.0 . . ?
N42 C30 C29 99.48(13) . . ?
N42 C30 H30 110.4 . . ?
N45 C30 N42 115.09(15) . . ?
N45 C30 C29 110.69(14) . . ?
N45 C30 H30 110.4 . . ?
C29 C30 H30 110.4 . . ?
N35 C31 H31A 109.3 . . ?
N35 C31 H31B 109.3 . . ?
N35 C31 C32 111.52(14) . . ?
H31A C31 H31B 108.0 . . ?
C32 C31 H31A 109.3 . . ?
C32 C31 H31B 109.3 . . ?
N51 C32 N52 105.45(14) . . ?
N51 C32 N53 107.78(15) . . ?
N51 C32 C31 112.45(15) . . ?
N52 C32 C31 113.84(15) . . ?
N53 C32 N52 105.83(14) . . ?
N53 C32 C31 111.02(14) . . ?
N45 C33 H33A 109.3 . . ?
N45 C33 H33B 109.3 . . ?
N45 C33 C34 111.54(15) . . ?
H33A C33 H33B 108.0 . . ?
C34 C33 H33A 109.3 . . ?
C34 C33 H33B 109.3 . . ?
N54 C34 N55 106.65(16) . . ?
N54 C34 N56 109.99(18) . . ?
N54 C34 C33 110.14(15) . . ?
N56 C34 N55 104.72(15) . . ?
N56 C34 C33 111.52(16) . . ?
C33 C34 N55 113.58(17) . . ?
N60 C60 C61 179.7(3) . . ?
C60 C61 H61A 109.5 . . ?
C60 C61 H61B 109.5 . . ?
C60 C61 H61C 109.5 . . ?
H61A C61 H61B 109.5 . . ?
H61A C61 H61C 109.5 . . ?
H61B C61 H61C 109.5 . . ?
N61 C62 C63 179.5(3) . . ?
C62 C63 H63A 109.5 . . ?
C62 C63 H63B 109.5 . . ?
C62 C63 H63C 109.5 . . ?
H63A C63 H63B 109.5 . . ?
H63A C63 H63C 109.5 . . ?
H63B C63 H63C 109.5 . . ?
N62 C64 C65 179.4(4) . . ?
C64 C65 H65A 109.5 . . ?
C64 C65 H65B 109.5 . . ?
C64 C65 H65C 109.5 . . ?
H65A C65 H65B 109.5 . . ?
H65A C65 H65C 109.5 . . ?
H65B C65 H65C 109.5 . . ?
N63 C66 C67 179.7(3) . . ?
C66 C67 H67A 109.5 . . ?
C66 C67 H67B 109.5 . . ?
C66 C67 H67C 109.5 . . ?
H67A C67 H67B 109.5 . . ?
H67A C67 H67C 109.5 . . ?
H67B C67 H67C 109.5 . . ?
N64 C68 C69 179.0(3) . . ?
C68 C69 H69A 109.5 . . ?
C68 C69 H69B 109.5 . . ?
C68 C69 H69C 109.5 . . ?
H69A C69 H69B 109.5 . . ?
H69A C69 H69C 109.5 . . ?
H69B C69 H69C 109.5 . . ?
N65 C70 C71 179.1(4) . . ?
C70 C71 H71A 109.5 . . ?
C70 C71 H71B 109.5 . . ?
C70 C71 H71C 109.5 . . ?
H71A C71 H71B 109.5 . . ?
H71A C71 H71C 109.5 . . ?
H71B C71 H71C 109.5 . . ?
N66 C72 C73 178.4(3) . . ?
C72 C73 H73A 109.5 . . ?
C72 C73 H73B 109.5 . . ?
C72 C73 H73C 109.5 . . ?
H73A C73 H73B 109.5 . . ?
H73A C73 H73C 109.5 . . ?
H73B C73 H73C 109.5 . . ?
H74A C74 H74B 109.5 . . ?
H74A C74 H74C 109.5 . . ?
H74B C74 H74C 109.5 . . ?
C75 C74 H74A 109.5 . . ?
C75 C74 H74B 109.5 . . ?
C75 C74 H74C 109.5 . . ?
N67 C75 C74 179.4(3) . . ?
N69 C78 C79 178.4(3) . . ?
C78 C79 H79A 109.5 . . ?
C78 C79 H79B 109.5 . . ?
C78 C79 H79C 109.5 . . ?
H79A C79 H79B 109.5 . . ?
H79A C79 H79C 109.5 . . ?
H79B C79 H79C 109.5 . . ?
N70 C80 C81 178.6(4) . . ?
C80 C81 H81A 109.5 . . ?
C80 C81 H81B 109.5 . . ?
C80 C81 H81C 109.5 . . ?
H81A C81 H81B 109.5 . . ?
H81A C81 H81C 109.5 . . ?
H81B C81 H81C 109.5 . . ?

loop_
_geom_bond_atom_site_label_1
_geom_bond_atom_site_label_2
_geom_bond_distance
_geom_bond_site_symmetry_2
_geom_bond_publ_flag
O1 N7 1.224(2) . ?
O2 N7 1.225(2) . ?
O3 N8 1.227(2) . ?
O4 N8 1.227(2) . ?
O5 N9 1.225(2) . ?
O6 N9 1.216(2) . ?
O7 N10 1.218(2) . ?
O8 N10 1.223(2) . ?
O9 N17 1.220(2) . ?
O10 N17 1.223(2) . ?
O11 N18 1.219(2) . ?
O12 N18 1.229(2) . ?
O13 N19 1.217(2) . ?
O14 N19 1.223(2) . ?
O15 N20 1.215(2) . ?
O16 N20 1.218(2) . ?
O17 N21 1.215(3) . ?
O18 N21 1.210(3) . ?
O19 N22 1.210(2) . ?
O20 N22 1.209(2) . ?
O21 N23 1.211(2) . ?
O22 N23 1.211(2) . ?
O23 N24 1.212(2) . ?
O24 N24 1.212(2) . ?
O25 N25 1.208(3) . ?
O26 N25 1.206(3) . ?
O27 N26 1.210(3) . ?
O28 N26 1.217(3) . ?
N1 N7 1.370(2) . ?
N1 C1 1.451(2) . ?
N1 C5 1.483(2) . ?
N2 N8 1.371(2) . ?
N2 C2 1.460(2) . ?
N2 C3 1.498(2) . ?
N3 N9 1.399(2) . ?
N3 C1 1.454(2) . ?
N3 C6 1.482(2) . ?
N4 N10 1.413(2) . ?
N4 C2 1.453(2) . ?
N4 C4 1.514(2) . ?
N5 C3 1.440(2) . ?
N5 C5 1.425(2) . ?
N5 C14 1.451(2) . ?
N6 C4 1.433(2) . ?
N6 C6 1.450(2) . ?
N6 C7 1.463(2) . ?
N11 N17 1.405(2) . ?
N11 C8 1.459(3) . ?
N11 C11 1.488(2) . ?
N12 N18 1.369(2) . ?
N12 C9 1.453(2) . ?
N12 C13 1.492(2) . ?
N13 N19 1.399(2) . ?
N13 C8 1.454(2) . ?
N13 C10 1.487(2) . ?
N14 N20 1.407(2) . ?
N14 C9 1.455(2) . ?
N14 C12 1.499(2) . ?
N15 C11 1.433(2) . ?
N15 C13 1.435(2) . ?
N15 C16 1.448(2) . ?
N16 C7 1.461(2) . ?
N16 C10 1.448(2) . ?
N16 C12 1.436(2) . ?
N21 C15 1.523(3) . ?
N22 C15 1.534(3) . ?
N23 C15 1.516(3) . ?
N24 C17 1.514(3) . ?
N25 C17 1.532(3) . ?
N26 C17 1.517(3) . ?
C1 H1 1.0000 . ?
C1 C2 1.589(3) . ?
C2 H2 1.0000 . ?
C3 H3 1.0000 . ?
C3 C4 1.570(2) . ?
C4 H4 1.0000 . ?
C5 H5 1.0000 . ?
C5 C6 1.572(2) . ?
C6 H6 1.0000 . ?
C7 H7A 0.9900 . ?
C7 H7B 0.9900 . ?
C8 H8 1.0000 . ?
C8 C9 1.592(3) . ?
C9 H9 1.0000 . ?
C10 H10 1.0000 . ?
C10 C11 1.573(3) . ?
C11 H11 1.0000 . ?
C12 H12 1.0000 . ?
C12 C13 1.571(3) . ?
C13 H13 1.0000 . ?
C14 H14A 0.9900 . ?
C14 H14B 0.9900 . ?
C14 C15 1.540(3) . ?
C16 H16A 0.9900 . ?
C16 H16B 0.9900 . ?
C16 C17 1.544(3) . ?
O31 N37 1.228(2) . ?
O32 N37 1.224(2) . ?
O33 N38 1.220(2) . ?
O34 N38 1.224(2) . ?
O35 N39 1.225(2) . ?
O36 N39 1.217(2) . ?
O37 N40 1.220(2) . ?
O38 N40 1.224(2) . ?
O39 N47 1.220(2) . ?
O40 N47 1.221(2) . ?
O41 N48 1.231(2) . ?
O42 N48 1.225(2) . ?
O43 N49 1.219(2) . ?
O44 N49 1.221(2) . ?
O45 N50 1.220(2) . ?
O46 N50 1.217(2) . ?
O47 N51 1.213(2) . ?
O48 N51 1.225(3) . ?
O49 N52 1.214(2) . ?
O50 N52 1.213(2) . ?
O51 N53 1.215(2) . ?
O52 N53 1.217(2) . ?
O53 N54 1.212(3) . ?
O54 N54 1.214(2) . ?
O55 N55 1.194(3) . ?
O56 N55 1.219(2) . ?
O57 N56 1.214(3) . ?
O58 N56 1.208(3) . ?
N31 N37 1.369(2) . ?
N31 C19 1.458(2) . ?
N31 C22 1.489(2) . ?
N32 N38 1.389(2) . ?
N32 C18 1.456(2) . ?
N32 C20 1.490(2) . ?
N33 N39 1.403(2) . ?
N33 C19 1.452(2) . ?
N33 C23 1.507(2) . ?
N34 N40 1.398(2) . ?
N34 C18 1.454(2) . ?
N34 C21 1.485(2) . ?
N35 C20 1.426(2) . ?
N35 C22 1.435(2) . ?
N35 C31 1.447(2) . ?
N36 C21 1.447(2) . ?
N36 C23 1.436(2) . ?
N36 C24 1.461(2) . ?
N41 N47 1.394(2) . ?
N41 C25 1.451(2) . ?
N41 C28 1.487(2) . ?
N42 N48 1.356(2) . ?
N42 C26 1.463(2) . ?
N42 C30 1.493(2) . ?
N43 N49 1.403(2) . ?
N43 C25 1.451(2) . ?
N43 C27 1.486(2) . ?
N44 N50 1.419(2) . ?
N44 C26 1.451(2) . ?
N44 C29 1.514(2) . ?
N45 C28 1.435(2) . ?
N45 C30 1.433(2) . ?
N45 C33 1.450(2) . ?
N46 C24 1.462(2) . ?
N46 C27 1.446(2) . ?
N46 C29 1.430(2) . ?
N51 C32 1.514(2) . ?
N52 C32 1.535(3) . ?
N53 C32 1.518(2) . ?
N54 C34 1.511(3) . ?
N55 C34 1.539(3) . ?
N56 C34 1.520(3) . ?
C18 H18 1.0000 . ?
C18 C19 1.590(2) . ?
C19 H19 1.0000 . ?
C20 H20 1.0000 . ?
C20 C21 1.567(2) . ?
C21 H21 1.0000 . ?
C22 H22 1.0000 . ?
C22 C23 1.569(2) . ?
C23 H23 1.0000 . ?
C24 H24A 0.9900 . ?
C24 H24B 0.9900 . ?
C25 H25 1.0000 . ?
C25 C26 1.588(3) . ?
C26 H26 1.0000 . ?
C27 H27 1.0000 . ?
C27 C28 1.570(2) . ?
C28 H28 1.0000 . ?
C29 H29 1.0000 . ?
C29 C30 1.570(2) . ?
C30 H30 1.0000 . ?
C31 H31A 0.9900 . ?
C31 H31B 0.9900 . ?
C31 C32 1.542(2) . ?
C33 H33A 0.9900 . ?
C33 H33B 0.9900 . ?
C33 C34 1.539(3) . ?
N60 C60 1.148(3) . ?
C60 C61 1.443(4) . ?
C61 H61A 0.9800 . ?
C61 H61B 0.9800 . ?
C61 H61C 0.9800 . ?
N61 C62 1.136(3) . ?
C62 C63 1.447(3) . ?
C63 H63A 0.9800 . ?
C63 H63B 0.9800 . ?
C63 H63C 0.9800 . ?
N62 C64 1.146(4) . ?
C64 C65 1.449(4) . ?
C65 H65A 0.9800 . ?
C65 H65B 0.9800 . ?
C65 H65C 0.9800 . ?
N63 C66 1.135(3) . ?
C66 C67 1.456(3) . ?
C67 H67A 0.9800 . ?
C67 H67B 0.9800 . ?
C67 H67C 0.9800 . ?
N64 C68 1.138(3) . ?
C68 C69 1.456(3) . ?
C69 H69A 0.9800 . ?
C69 H69B 0.9800 . ?
C69 H69C 0.9800 . ?
N65 C70 1.144(4) . ?
C70 C71 1.444(5) . ?
C71 H71A 0.9800 . ?
C71 H71B 0.9800 . ?
C71 H71C 0.9800 . ?
N66 C72 1.138(3) . ?
C72 C73 1.449(4) . ?
C73 H73A 0.9800 . ?
C73 H73B 0.9800 . ?
C73 H73C 0.9800 . ?
N67 C75 1.144(3) . ?
C74 H74A 0.9800 . ?
C74 H74B 0.9800 . ?
C74 H74C 0.9800 . ?
C74 C75 1.449(3) . ?
N69 C78 1.129(3) . ?
C78 C79 1.451(4) . ?
C79 H79A 0.9800 . ?
C79 H79B 0.9800 . ?
C79 H79C 0.9800 . ?
N70 C80 1.141(4) . ?
C80 C81 1.451(4) . ?
C81 H81A 0.9800 . ?
C81 H81B 0.9800 . ?
C81 H81C 0.9800 . ?

loop_
_geom_torsion_atom_site_label_1
_geom_torsion_atom_site_label_2
_geom_torsion_atom_site_label_3
_geom_torsion_atom_site_label_4
_geom_torsion
_geom_torsion_site_symmetry_1
_geom_torsion_site_symmetry_2
_geom_torsion_site_symmetry_3
_geom_torsion_site_symmetry_4
_geom_torsion_publ_flag
O17 N21 C15 N22 -103.1(2) . . . . ?
O17 N21 C15 N23 10.2(3) . . . . ?
O17 N21 C15 C14 132.6(2) . . . . ?
O18 N21 C15 N22 75.2(2) . . . . ?
O18 N21 C15 N23 -171.51(18) . . . . ?
O18 N21 C15 C14 -49.1(2) . . . . ?
O19 N22 C15 N21 37.9(2) . . . . ?
O19 N22 C15 N23 -76.9(2) . . . . ?
O19 N22 C15 C14 160.32(18) . . . . ?
O20 N22 C15 N21 -142.92(18) . . . . ?
O20 N22 C15 N23 102.23(19) . . . . ?
O20 N22 C15 C14 -20.5(2) . . . . ?
O21 N23 C15 N21 -118.2(2) . . . . ?
O21 N23 C15 N22 -6.5(2) . . . . ?
O21 N23 C15 C14 118.7(2) . . . . ?
O22 N23 C15 N21 64.4(2) . . . . ?
O22 N23 C15 N22 176.14(17) . . . . ?
O22 N23 C15 C14 -58.6(2) . . . . ?
O23 N24 C17 N25 -6.1(2) . . . . ?
O23 N24 C17 N26 -118.7(2) . . . . ?
O23 N24 C17 C16 118.4(2) . . . . ?
O24 N24 C17 N25 176.34(16) . . . . ?
O24 N24 C17 N26 63.8(2) . . . . ?
O24 N24 C17 C16 -59.2(2) . . . . ?
O25 N25 C17 N24 -88.8(2) . . . . ?
O25 N25 C17 N26 25.6(3) . . . . ?
O25 N25 C17 C16 148.9(2) . . . . ?
O26 N25 C17 N24 90.6(2) . . . . ?
O26 N25 C17 N26 -154.9(2) . . . . ?
O26 N25 C17 C16 -31.6(3) . . . . ?
O27 N26 C17 N24 17.1(3) . . . . ?
O27 N26 C17 N25 -96.6(2) . . . . ?
O27 N26 C17 C16 139.0(2) . . . . ?
O28 N26 C17 N24 -163.93(17) . . . . ?
O28 N26 C17 N25 82.3(2) . . . . ?
O28 N26 C17 C16 -42.1(2) . . . . ?
N1 C1 C2 N2 -1.94(19) . . . . ?
N1 C1 C2 N4 -112.08(16) . . . . ?
N1 C5 C6 N3 2.00(17) . . . . ?
N1 C5 C6 N6 -118.11(15) . . . . ?
N2 C3 C4 N4 2.21(17) . . . . ?
N2 C3 C4 N6 123.08(15) . . . . ?
N3 C1 C2 N2 109.36(16) . . . . ?
N3 C1 C2 N4 -0.8(2) . . . . ?
N5 C3 C4 N4 -119.30(15) . . . . ?
N5 C3 C4 N6 1.6(2) . . . . ?
N5 C5 C6 N3 121.12(15) . . . . ?
N5 C5 C6 N6 1.0(2) . . . . ?
N5 C14 C15 N21 -151.48(17) . . . . ?
N5 C14 C15 N22 90.33(19) . . . . ?
N5 C14 C15 N23 -30.2(2) . . . . ?
N7 N1 C1 N3 115.82(17) . . . . ?
N7 N1 C1 C2 -129.50(16) . . . . ?
N7 N1 C5 N5 112.16(18) . . . . ?
N7 N1 C5 C6 -130.02(16) . . . . ?
N8 N2 C2 N4 -171.93(15) . . . . ?
N8 N2 C2 C1 71.3(2) . . . . ?
N8 N2 C3 N5 -55.1(2) . . . . ?
N8 N2 C3 C4 -172.62(15) . . . . ?
N9 N3 C1 N1 -104.50(17) . . . . ?
N9 N3 C1 C2 142.39(15) . . . . ?
N9 N3 C6 N6 -125.25(16) . . . . ?
N9 N3 C6 C5 115.43(16) . . . . ?
N10 N4 C2 N2 91.29(17) . . . . ?
N10 N4 C2 C1 -150.14(15) . . . . ?
N10 N4 C4 N6 133.77(15) . . . . ?
N10 N4 C4 C3 -106.34(16) . . . . ?
N11 C8 C9 N12 -2.49(19) . . . . ?
N11 C8 C9 N14 -112.49(16) . . . . ?
N13 C8 C9 N12 109.82(17) . . . . ?
N13 C8 C9 N14 -0.2(2) . . . . ?
N13 C10 C11 N11 1.88(18) . . . . ?
N13 C10 C11 N15 121.05(15) . . . . ?
N14 C12 C13 N12 3.37(17) . . . . ?
N14 C12 C13 N15 -118.30(15) . . . . ?
N15 C16 C17 N24 -24.8(2) . . . . ?
N15 C16 C17 N25 95.44(19) . . . . ?
N15 C16 C17 N26 -145.23(16) . . . . ?
N16 C10 C11 N11 -118.10(15) . . . . ?
N16 C10 C11 N15 1.1(2) . . . . ?
N16 C12 C13 N12 123.15(15) . . . . ?
N16 C12 C13 N15 1.5(2) . . . . ?
N17 N11 C8 N13 104.37(17) . . . . ?
N17 N11 C8 C9 -140.70(16) . . . . ?
N17 N11 C11 N15 122.96(17) . . . . ?
N17 N11 C11 C10 -118.84(17) . . . . ?
N18 N12 C9 N14 -170.34(15) . . . . ?
N18 N12 C9 C8 73.7(2) . . . . ?
N18 N12 C13 N15 -57.9(2) . . . . ?
N18 N12 C13 C12 -175.72(15) . . . . ?
N19 N13 C8 N11 -103.82(18) . . . . ?
N19 N13 C8 C9 142.34(16) . . . . ?
N19 N13 C10 N16 -124.39(17) . . . . ?
N19 N13 C10 C11 116.14(17) . . . . ?
N20 N14 C9 N12 93.95(17) . . . . ?
N20 N14 C9 C8 -147.58(15) . . . . ?
N20 N14 C12 N16 130.14(16) . . . . ?
N20 N14 C12 C13 -110.20(16) . . . . ?
C1 N1 N7 O1 -173.36(16) . . . . ?
C1 N1 N7 O2 10.4(2) . . . . ?
C1 N1 C5 N5 -99.62(17) . . . . ?
C1 N1 C5 C6 18.19(18) . . . . ?
C1 N3 N9 O5 170.23(16) . . . . ?
C1 N3 N9 O6 -13.8(2) . . . . ?
C1 N3 C6 N6 97.95(16) . . . . ?
C1 N3 C6 C5 -21.37(18) . . . . ?
C2 N2 N8 O3 -165.99(16) . . . . ?
C2 N2 N8 O4 16.4(2) . . . . ?
C2 N2 C3 N5 89.83(18) . . . . ?
C2 N2 C3 C4 -27.66(18) . . . . ?
C2 N4 N10 O7 -166.71(16) . . . . ?
C2 N4 N10 O8 18.1(2) . . . . ?
C2 N4 C4 N6 -96.60(17) . . . . ?
C2 N4 C4 C3 23.29(18) . . . . ?
C3 N2 N8 O3 -23.7(2) . . . . ?
C3 N2 N8 O4 158.65(16) . . . . ?
C3 N2 C2 N4 42.37(17) . . . . ?
C3 N2 C2 C1 -74.39(18) . . . . ?
C3 N5 C5 N1 56.70(19) . . . . ?
C3 N5 C5 C6 -56.99(19) . . . . ?
C3 N5 C14 C15 114.87(18) . . . . ?
C4 N4 N10 O7 -41.0(2) . . . . ?
C4 N4 N10 O8 143.83(16) . . . . ?
C4 N4 C2 N2 -38.73(17) . . . . ?
C4 N4 C2 C1 79.83(17) . . . . ?
C4 N6 C6 N3 -60.46(19) . . . . ?
C4 N6 C6 C5 55.55(19) . . . . ?
C4 N6 C7 N16 -157.45(15) . . . . ?
C5 N1 N7 O1 -29.1(2) . . . . ?
C5 N1 N7 O2 154.66(16) . . . . ?
C5 N1 C1 N3 -31.69(18) . . . . ?
C5 N1 C1 C2 83.00(16) . . . . ?
C5 N5 C3 N2 -55.6(2) . . . . ?
C5 N5 C3 C4 55.94(19) . . . . ?
C5 N5 C14 C15 -94.0(2) . . . . ?
C6 N3 N9 O5 37.5(2) . . . . ?
C6 N3 N9 O6 -146.48(17) . . . . ?
C6 N3 C1 N1 32.60(18) . . . . ?
C6 N3 C1 C2 -80.51(17) . . . . ?
C6 N6 C4 N4 60.30(19) . . . . ?
C6 N6 C4 C3 -56.66(19) . . . . ?
C6 N6 C7 N16 74.31(18) . . . . ?
C7 N6 C4 N4 -67.28(18) . . . . ?
C7 N6 C4 C3 175.76(14) . . . . ?
C7 N6 C6 N3 67.94(18) . . . . ?
C7 N6 C6 C5 -176.05(14) . . . . ?
C7 N16 C10 N13 68.13(18) . . . . ?
C7 N16 C10 C11 -176.48(14) . . . . ?
C7 N16 C12 N14 -68.13(18) . . . . ?
C7 N16 C12 C13 175.33(14) . . . . ?
C8 N11 N17 O9 -166.36(17) . . . . ?
C8 N11 N17 O10 18.5(2) . . . . ?
C8 N11 C11 N15 -99.96(17) . . . . ?
C8 N11 C11 C10 18.24(18) . . . . ?
C8 N13 N19 O13 -13.9(3) . . . . ?
C8 N13 N19 O14 171.03(17) . . . . ?
C8 N13 C10 N16 97.99(17) . . . . ?
C8 N13 C10 C11 -21.48(18) . . . . ?
C9 N12 N18 O11 -171.09(16) . . . . ?
C9 N12 N18 O12 10.9(2) . . . . ?
C9 N12 C13 N15 89.73(19) . . . . ?
C9 N12 C13 C12 -28.09(18) . . . . ?
C9 N14 N20 O15 17.4(2) . . . . ?
C9 N14 N20 O16 -167.90(17) . . . . ?
C9 N14 C12 N16 -98.06(17) . . . . ?
C9 N14 C12 C13 21.60(18) . . . . ?
C10 N13 N19 O13 -146.99(18) . . . . ?
C10 N13 N19 O14 38.0(2) . . . . ?
C10 N13 C8 N11 33.28(18) . . . . ?
C10 N13 C8 C9 -80.55(18) . . . . ?
C10 N16 C7 N6 85.60(17) . . . . ?
C10 N16 C12 N14 60.39(19) . . . . ?
C10 N16 C12 C13 -56.15(19) . . . . ?
C11 N11 N17 O9 -34.0(2) . . . . ?
C11 N11 N17 O10 150.84(17) . . . . ?
C11 N11 C8 N13 -31.90(18) . . . . ?
C11 N11 C8 C9 83.03(17) . . . . ?
C11 N15 C13 N12 -56.2(2) . . . . ?
C11 N15 C13 C12 55.64(19) . . . . ?
C11 N15 C16 C17 -95.99(19) . . . . ?
C12 N14 N20 O15 144.98(17) . . . . ?
C12 N14 N20 O16 -40.3(2) . . . . ?
C12 N14 C9 N12 -37.46(17) . . . . ?
C12 N14 C9 C8 81.01(17) . . . . ?
C12 N16 C7 N6 -145.77(15) . . . . ?
C12 N16 C10 N13 -60.5(2) . . . . ?
C12 N16 C10 C11 54.92(19) . . . . ?
C13 N12 N18 O11 -26.4(2) . . . . ?
C13 N12 N18 O12 155.61(17) . . . . ?
C13 N12 C9 N14 41.68(18) . . . . ?
C13 N12 C9 C8 -74.26(18) . . . . ?
C13 N15 C11 N11 58.3(2) . . . . ?
C13 N15 C11 C10 -56.75(19) . . . . ?
C13 N15 C16 C17 116.99(18) . . . . ?
C14 N5 C3 N2 97.30(19) . . . . ?
C14 N5 C3 C4 -151.15(15) . . . . ?
C14 N5 C5 N1 -95.99(19) . . . . ?
C14 N5 C5 C6 150.32(15) . . . . ?
C16 N15 C11 N11 -90.27(19) . . . . ?
C16 N15 C11 C10 154.73(15) . . . . ?
C16 N15 C13 N12 92.7(2) . . . . ?
C16 N15 C13 C12 -155.52(15) . . . . ?
O47 N51 C32 N52 -84.1(2) . . . . ?
O47 N51 C32 N53 163.15(16) . . . . ?
O47 N51 C32 C31 40.5(2) . . . . ?
O48 N51 C32 N52 95.2(2) . . . . ?
O48 N51 C32 N53 -17.5(2) . . . . ?
O48 N51 C32 C31 -140.16(19) . . . . ?
O49 N52 C32 N51 157.77(16) . . . . ?
O49 N52 C32 N53 -88.16(19) . . . . ?
O49 N52 C32 C31 34.0(2) . . . . ?
O50 N52 C32 N51 -23.1(2) . . . . ?
O50 N52 C32 N53 90.97(19) . . . . ?
O50 N52 C32 C31 -146.83(17) . . . . ?
O51 N53 C32 N51 -65.6(2) . . . . ?
O51 N53 C32 N52 -178.08(15) . . . . ?
O51 N53 C32 C31 57.9(2) . . . . ?
O52 N53 C32 N51 116.56(19) . . . . ?
O52 N53 C32 N52 4.1(2) . . . . ?
O52 N53 C32 C31 -119.87(19) . . . . ?
O53 N54 C34 N55 7.1(2) . . . . ?
O53 N54 C34 N56 120.2(2) . . . . ?
O53 N54 C34 C33 -116.5(2) . . . . ?
O54 N54 C34 N55 -176.43(17) . . . . ?
O54 N54 C34 N56 -63.4(2) . . . . ?
O54 N54 C34 C33 59.9(2) . . . . ?
O55 N55 C34 N54 -99.1(2) . . . . ?
O55 N55 C34 N56 144.36(19) . . . . ?
O55 N55 C34 C33 22.5(2) . . . . ?
O56 N55 C34 N54 79.9(2) . . . . ?
O56 N55 C34 N56 -36.7(2) . . . . ?
O56 N55 C34 C33 -158.62(19) . . . . ?
O57 N56 C34 N54 -11.1(3) . . . . ?
O57 N56 C34 N55 103.1(2) . . . . ?
O57 N56 C34 C33 -133.6(2) . . . . ?
O58 N56 C34 N54 169.67(18) . . . . ?
O58 N56 C34 N55 -76.1(2) . . . . ?
O58 N56 C34 C33 47.2(3) . . . . ?
N31 C22 C23 N33 -3.01(15) . . . . ?
N31 C22 C23 N36 -122.95(14) . . . . ?
N32 C18 C19 N31 2.75(18) . . . . ?
N32 C18 C19 N33 112.74(15) . . . . ?
N32 C20 C21 N34 -1.80(16) . . . . ?
N32 C20 C21 N36 118.59(14) . . . . ?
N34 C18 C19 N31 -109.23(15) . . . . ?
N34 C18 C19 N33 0.76(18) . . . . ?
N35 C20 C21 N34 -121.30(14) . . . . ?
N35 C20 C21 N36 -0.91(19) . . . . ?
N35 C22 C23 N33 118.52(14) . . . . ?
N35 C22 C23 N36 -1.43(19) . . . . ?
N35 C31 C32 N51 144.82(15) . . . . ?
N35 C31 C32 N52 -95.33(17) . . . . ?
N35 C31 C32 N53 24.0(2) . . . . ?
N37 N31 C19 N33 171.59(14) . . . . ?
N37 N31 C19 C18 -72.12(19) . . . . ?
N37 N31 C22 N35 55.8(2) . . . . ?
N37 N31 C22 C23 173.83(14) . . . . ?
N38 N32 C18 N34 -108.30(16) . . . . ?
N38 N32 C18 C19 136.76(15) . . . . ?
N38 N32 C20 N35 -119.57(16) . . . . ?
N38 N32 C20 C21 122.45(15) . . . . ?
N39 N33 C19 N31 -93.95(15) . . . . ?
N39 N33 C19 C18 147.44(14) . . . . ?
N39 N33 C23 N36 -131.11(14) . . . . ?
N39 N33 C23 C22 109.81(15) . . . . ?
N40 N34 C18 N32 103.04(16) . . . . ?
N40 N34 C18 C19 -143.41(14) . . . . ?
N40 N34 C21 N36 125.02(15) . . . . ?
N40 N34 C21 C20 -115.12(15) . . . . ?
N41 C25 C26 N42 2.16(19) . . . . ?
N41 C25 C26 N44 112.24(15) . . . . ?
N43 C25 C26 N42 -109.94(16) . . . . ?
N43 C25 C26 N44 0.14(19) . . . . ?
N43 C27 C28 N41 -1.71(17) . . . . ?
N43 C27 C28 N45 -120.89(15) . . . . ?
N44 C29 C30 N42 -2.77(16) . . . . ?
N44 C29 C30 N45 118.73(15) . . . . ?
N45 C33 C34 N54 29.0(2) . . . . ?
N45 C33 C34 N55 -90.50(19) . . . . ?
N45 C33 C34 N56 151.45(18) . . . . ?
N46 C27 C28 N41 118.45(15) . . . . ?
N46 C27 C28 N45 -0.72(19) . . . . ?
N46 C29 C30 N42 -122.83(14) . . . . ?
N46 C29 C30 N45 -1.33(19) . . . . ?
N47 N41 C25 N43 -110.07(17) . . . . ?
N47 N41 C25 C26 135.33(16) . . . . ?
N47 N41 C28 N45 -117.92(18) . . . . ?
N47 N41 C28 C27 124.05(17) . . . . ?
N48 N42 C26 N44 171.70(14) . . . . ?
N48 N42 C26 C25 -71.20(19) . . . . ?
N48 N42 C30 N45 53.9(2) . . . . ?
N48 N42 C30 C29 172.20(16) . . . . ?
N49 N43 C25 N41 104.22(17) . . . . ?
N49 N43 C25 C26 -141.69(15) . . . . ?
N49 N43 C27 N46 124.13(16) . . . . ?
N49 N43 C27 C28 -116.46(16) . . . . ?
N50 N44 C26 N42 -90.45(16) . . . . ?
N50 N44 C26 C25 151.14(14) . . . . ?
N50 N44 C29 N46 -135.11(15) . . . . ?
N50 N44 C29 C30 105.79(15) . . . . ?
C18 N32 N38 O33 -14.4(2) . . . . ?
C18 N32 N38 O34 170.10(15) . . . . ?
C18 N32 C20 N35 99.46(16) . . . . ?
C18 N32 C20 C21 -18.52(17) . . . . ?
C18 N34 N40 O37 14.1(2) . . . . ?
C18 N34 N40 O38 -170.50(15) . . . . ?
C18 N34 C21 N36 -98.35(15) . . . . ?
C18 N34 C21 C20 21.51(17) . . . . ?
C19 N31 N37 O31 166.48(15) . . . . ?
C19 N31 N37 O32 -15.4(2) . . . . ?
C19 N31 C22 N35 -90.07(17) . . . . ?
C19 N31 C22 C23 27.98(16) . . . . ?
C19 N33 N39 O35 -15.9(2) . . . . ?
C19 N33 N39 O36 169.07(14) . . . . ?
C19 N33 C23 N36 96.81(15) . . . . ?
C19 N33 C23 C22 -22.27(16) . . . . ?
C20 N32 N38 O33 -150.93(16) . . . . ?
C20 N32 N38 O34 33.6(2) . . . . ?
C20 N32 C18 N34 32.21(17) . . . . ?
C20 N32 C18 C19 -82.73(15) . . . . ?
C20 N35 C22 N31 56.22(19) . . . . ?
C20 N35 C22 C23 -55.91(18) . . . . ?
C20 N35 C31 C32 94.41(19) . . . . ?
C21 N34 N40 O37 146.15(16) . . . . ?
C21 N34 N40 O38 -38.4(2) . . . . ?
C21 N34 C18 N32 -33.28(17) . . . . ?
C21 N34 C18 C19 80.28(16) . . . . ?
C21 N36 C23 N33 -59.81(17) . . . . ?
C21 N36 C23 C22 56.26(18) . . . . ?
C21 N36 C24 N46 -78.49(17) . . . . ?
C22 N31 N37 O31 23.4(2) . . . . ?
C22 N31 N37 O32 -158.49(16) . . . . ?
C22 N31 C19 N33 -41.92(16) . . . . ?
C22 N31 C19 C18 74.37(17) . . . . ?
C22 N35 C20 N32 -57.73(18) . . . . ?
C22 N35 C20 C21 56.76(18) . . . . ?
C22 N35 C31 C32 -114.64(17) . . . . ?
C23 N33 N39 O35 -143.84(15) . . . . ?
C23 N33 N39 O36 41.1(2) . . . . ?
C23 N33 C19 N31 37.94(16) . . . . ?
C23 N33 C19 C18 -80.67(16) . . . . ?
C23 N36 C21 N34 60.71(18) . . . . ?
C23 N36 C21 C20 -55.44(18) . . . . ?
C23 N36 C24 N46 152.64(14) . . . . ?
C24 N36 C21 N34 -68.36(17) . . . . ?
C24 N36 C21 C20 175.49(13) . . . . ?
C24 N36 C23 N33 68.74(17) . . . . ?
C24 N36 C23 C22 -175.19(13) . . . . ?
C24 N46 C27 N43 -69.84(17) . . . . ?
C24 N46 C27 C28 174.22(13) . . . . ?
C24 N46 C29 N44 69.47(18) . . . . ?
C24 N46 C29 C30 -174.09(14) . . . . ?
C25 N41 N47 O39 169.11(17) . . . . ?
C25 N41 N47 O40 -15.3(3) . . . . ?
C25 N41 C28 N45 99.44(17) . . . . ?
C25 N41 C28 C27 -18.59(18) . . . . ?
C25 N43 N49 O43 -171.02(16) . . . . ?
C25 N43 N49 O44 13.4(2) . . . . ?
C25 N43 C27 N46 -98.06(16) . . . . ?
C25 N43 C27 C28 21.35(17) . . . . ?
C26 N42 N48 O41 173.39(16) . . . . ?
C26 N42 N48 O42 -8.6(2) . . . . ?
C26 N42 C30 N45 -90.11(18) . . . . ?
C26 N42 C30 C29 28.16(17) . . . . ?
C26 N44 N50 O45 165.15(15) . . . . ?
C26 N44 N50 O46 -20.1(2) . . . . ?
C26 N44 C29 N46 96.21(16) . . . . ?
C26 N44 C29 C30 -22.89(17) . . . . ?
C27 N43 N49 O43 -37.9(2) . . . . ?
C27 N43 N49 O44 146.43(16) . . . . ?
C27 N43 C25 N41 -33.13(18) . . . . ?
C27 N43 C25 C26 80.95(16) . . . . ?
C27 N46 C24 N36 -78.62(17) . . . . ?
C27 N46 C29 N44 -59.95(18) . . . . ?
C27 N46 C29 C30 56.50(18) . . . . ?
C28 N41 N47 O39 30.7(3) . . . . ?
C28 N41 N47 O40 -153.79(18) . . . . ?
C28 N41 C25 N43 32.28(18) . . . . ?
C28 N41 C25 C26 -82.33(17) . . . . ?
C28 N45 C30 N42 56.5(2) . . . . ?
C28 N45 C30 C29 -55.29(19) . . . . ?
C28 N45 C33 C34 97.45(19) . . . . ?
C29 N44 N50 O45 40.2(2) . . . . ?
C29 N44 N50 O46 -144.98(15) . . . . ?
C29 N44 C26 N42 38.50(16) . . . . ?
C29 N44 C26 C25 -79.91(16) . . . . ?
C29 N46 C24 N36 151.39(14) . . . . ?
C29 N46 C27 N43 60.27(19) . . . . ?
C29 N46 C27 C28 -55.67(18) . . . . ?
C30 N42 N48 O41 31.6(2) . . . . ?
C30 N42 N48 O42 -150.46(17) . . . . ?
C30 N42 C26 N44 -42.64(17) . . . . ?
C30 N42 C26 C25 74.46(17) . . . . ?
C30 N45 C28 N41 -58.13(19) . . . . ?
C30 N45 C28 C27 55.97(18) . . . . ?
C30 N45 C33 C34 -115.59(18) . . . . ?
C31 N35 C20 N32 94.73(18) . . . . ?
C31 N35 C20 C21 -150.78(15) . . . . ?
C31 N35 C22 N31 -96.61(18) . . . . ?
C31 N35 C22 C23 151.27(14) . . . . ?
C33 N45 C28 N41 90.36(18) . . . . ?
C33 N45 C28 C27 -155.54(15) . . . . ?
C33 N45 C30 N42 -92.37(19) . . . . ?
C33 N45 C30 C29 155.84(15) . . . . ?

loop_
_smtbx_masks_void_nr
_smtbx_masks_void_average_x
_smtbx_masks_void_average_y
_smtbx_masks_void_average_z
_smtbx_masks_void_volume
_smtbx_masks_void_count_electrons
_smtbx_masks_void_content
1 0.000 0.069 0.250 26.7 0.0 ?
2 0.000 -0.069 0.750 26.7 0.0 ?
3 0.500 0.219 0.250 406.9 102.3 '5 C2H3N'
4 0.500 0.781 0.750 406.9 102.2 '5 C2H3N'
